data_4308908
loop_
_publ_author_name
'Izuru Takei'
'Keita Dohki'
'Koji Kobayashi'
'Toshiaki Suzuki'
'Masanobu Hidai'

_publ_contact_author_address
;
Department of Materials Science and Technology, 
Faculty of Industrial Science and Technology, 
Tokyo University of Science, 2641 Yamazaki, 
Noda-shi, Chiba 278-8510, Japan
;
_publ_contact_author_email ' hidai@rs.noda.tus.ac.jp '
_publ_contact_author_fax ' +81-4-7123-9362 '
_publ_contact_author_name ' Masanobu Hidai'
_publ_contact_author_phone ' +71-4-7124-1501 '
_publ_section_title
;
Cleavage of Hydrazine N-N Bonds by RuMo3S4 Cubane-Type Clusters
;
_journal_name_full 'Inorganic Chemistry'
_journal_page_first 3768
_journal_page_last 3770
_journal_paper_doi 10.1021/ic0500560
_journal_volume 44
_journal_year 2005
_chemical_formula_sum 'C48 H63 F6 Mo3 N P2 Ru S4'
_chemical_formula_weight 1347.06
_chemical_name_systematic
; 
 ? 
;
_space_group_IT_number 14
_symmetry_cell_setting monoclinic
_symmetry_space_group_name_Hall '-P 2ybc'
_symmetry_space_group_name_H-M 'P 1 21/c 1'
_atom_sites_solution_hydrogens geom
_atom_sites_solution_primary direct
_atom_sites_solution_secondary difmap
_audit_creation_method SHELXL-97
_cell_angle_alpha 90.00
_cell_angle_beta 95.005(3)
_cell_angle_gamma 90.00
_cell_formula_units_Z 4
_cell_length_a 11.1350(7)
_cell_length_b 23.9955(15)
_cell_length_c 19.7074(13)
_cell_measurement_temperature 293(2)
_cell_volume 5245.5(6)
_computing_structure_refinement 'SHELXL-97 (Sheldrick, 1997)'
_computing_structure_solution 'SHELXS-97 (Sheldrick, 1990)'
_diffrn_ambient_temperature 293(2)
_diffrn_measured_fraction_theta_full 0.414
_diffrn_measured_fraction_theta_max 0.414
_diffrn_radiation_monochromator graphite
_diffrn_radiation_source 'fine-focus sealed tube'
_diffrn_radiation_type MoK\a
_diffrn_radiation_wavelength 0.71070
_diffrn_reflns_av_R_equivalents 0.0510
_diffrn_reflns_av_sigmaI/netI 0.0809
_diffrn_reflns_limit_h_max 13
_diffrn_reflns_limit_h_min -13
_diffrn_reflns_limit_k_max 28
_diffrn_reflns_limit_k_min -28
_diffrn_reflns_limit_l_max 23
_diffrn_reflns_limit_l_min -23
_diffrn_reflns_number 13149
_diffrn_reflns_theta_full 24.98
_diffrn_reflns_theta_max 24.98
_diffrn_reflns_theta_min 3.01
_exptl_absorpt_coefficient_mu 1.259
_exptl_absorpt_correction_T_max 0.8844
_exptl_absorpt_correction_T_min 0.6012
_exptl_crystal_density_diffrn 1.706
_exptl_crystal_density_method 'not measured'
_exptl_crystal_F_000 2704
_exptl_crystal_size_max 0.45
_exptl_crystal_size_mid 0.20
_exptl_crystal_size_min 0.10
_refine_diff_density_max 1.272
_refine_diff_density_min -0.576
_refine_diff_density_rms 0.147
_refine_ls_extinction_method none
_refine_ls_goodness_of_fit_ref 1.078
_refine_ls_hydrogen_treatment mixed
_refine_ls_matrix_type full
_refine_ls_number_parameters 586
_refine_ls_number_reflns 3816
_refine_ls_number_restraints 0
_refine_ls_restrained_S_all 1.078
_refine_ls_R_factor_all 0.0722
_refine_ls_R_factor_gt 0.0652
_refine_ls_shift/su_max 0.000
_refine_ls_shift/su_mean 0.000
_refine_ls_structure_factor_coef Fsqd
_refine_ls_weighting_details 'calc w=1/[\s^2^(Fo^2^)+(0.1041P)^2^+7.4846P] where P=(Fo^2^+2Fc^2^)/3'
_refine_ls_weighting_scheme calc
_refine_ls_wR_factor_gt 0.1581
_refine_ls_wR_factor_ref 0.1652
_reflns_number_gt 3291
_reflns_number_total 3816
_reflns_threshold_expression >2sigma(I)
_cod_data_source_file ic0500560si20050114_044525_2.cif
_cod_data_source_block shelxl
_cod_database_code 4308908

loop_
_symmetry_equiv_pos_as_xyz
'x, y, z'
'-x, y+1/2, -z+1/2'
'-x, -y, -z'
'x, -y-1/2, z-1/2'

loop_
_atom_site_label
_atom_site_type_symbol
_atom_site_fract_x
_atom_site_fract_y
_atom_site_fract_z
_atom_site_U_iso_or_equiv
_atom_site_adp_type
_atom_site_occupancy
_atom_site_symmetry_multiplicity
_atom_site_calc_flag
_atom_site_refinement_flags
_atom_site_disorder_assembly
_atom_site_disorder_group
Ru1 Ru 0.23005(13) 0.66689(6) 0.79351(8) 0.0435(4) Uani 1 1 d . . .
Mo1 Mo 0.25135(13) 0.59905(7) 0.67549(8) 0.0430(5) Uani 1 1 d . . .
Mo2 Mo 0.25824(13) 0.54874(7) 0.80704(9) 0.0434(5) Uani 1 1 d . . .
Mo3 Mo 0.03465(13) 0.59379(7) 0.74758(8) 0.0430(5) Uani 1 1 d . . .
S1 S 0.1210(4) 0.6054(2) 0.8572(2) 0.0459(12) Uani 1 1 d . . .
S2 S 0.1133(4) 0.6687(2) 0.6913(2) 0.0460(12) Uani 1 1 d . . .
S3 S 0.3931(4) 0.6128(2) 0.7663(3) 0.0478(12) Uani 1 1 d . . .
S4 S 0.1470(4) 0.52067(19) 0.7078(2) 0.0428(11) Uani 1 1 d . . .
P1 P 0.2079(4) 0.7649(2) 0.7907(3) 0.0492(14) Uani 1 1 d . . .
P2 P -0.3517(6) 0.6913(3) 1.0220(4) 0.081(2) Uani 1 1 d . . .
F1 F -0.2231(14) 0.6725(9) 1.0138(10) 0.180(9) Uani 1 1 d . . .
F2 F -0.3187(16) 0.7527(7) 1.0094(12) 0.180(9) Uani 1 1 d . . .
F3 F -0.3852(17) 0.6776(9) 0.9445(9) 0.174(9) Uani 1 1 d . . .
F4 F -0.3234(18) 0.7047(9) 1.0969(9) 0.170(8) Uani 1 1 d . . .
F5 F -0.4803(14) 0.7088(9) 1.0235(12) 0.186(9) Uani 1 1 d . . .
F6 F -0.379(2) 0.6325(10) 1.0435(15) 0.237(13) Uani 1 1 d . . .
N1 N 0.3304(15) 0.6846(7) 0.8983(11) 0.151(13) Uani 1 1 d . . .
H1A H 0.3748 0.6551 0.9117 0.227 Uiso 1 1 calc R . .
H1B H 0.2772 0.6914 0.9284 0.227 Uiso 1 1 calc R . .
H1C H 0.3780 0.7141 0.8953 0.227 Uiso 1 1 calc R . .
C1 C 0.2696(19) 0.6453(10) 0.5695(11) 0.067(6) Uani 1 1 d . . .
C2 C 0.217(2) 0.5900(9) 0.5589(10) 0.065(6) Uani 1 1 d . . .
C3 C 0.302(2) 0.5511(8) 0.5802(11) 0.063(6) Uani 1 1 d . . .
C4 C 0.4090(18) 0.5774(10) 0.6074(10) 0.062(6) Uani 1 1 d . . .
C5 C 0.384(2) 0.6363(11) 0.6016(12) 0.083(8) Uani 1 1 d . . .
C6 C 0.208(3) 0.6985(10) 0.5471(13) 0.134(12) Uani 1 1 d . . .
H6A H 0.2571 0.7295 0.5633 0.201 Uiso 1 1 calc R . .
H6B H 0.1313 0.7006 0.5654 0.201 Uiso 1 1 calc R . .
H6C H 0.1971 0.6995 0.4983 0.201 Uiso 1 1 calc R . .
C7 C 0.096(2) 0.5796(13) 0.5175(12) 0.120(11) Uani 1 1 d . . .
H7A H 0.1074 0.5805 0.4698 0.180 Uiso 1 1 calc R . .
H7B H 0.0396 0.6080 0.5277 0.180 Uiso 1 1 calc R . .
H7C H 0.0654 0.5438 0.5291 0.180 Uiso 1 1 calc R . .
C8 C 0.290(2) 0.4897(10) 0.5692(12) 0.108(10) Uani 1 1 d . . .
H8A H 0.2071 0.4803 0.5580 0.161 Uiso 1 1 calc R . .
H8B H 0.3198 0.4705 0.6101 0.161 Uiso 1 1 calc R . .
H8C H 0.3365 0.4788 0.5326 0.161 Uiso 1 1 calc R . .
C9 C 0.525(2) 0.5526(13) 0.6325(14) 0.128(12) Uani 1 1 d . . .
H9A H 0.5114 0.5178 0.6545 0.193 Uiso 1 1 calc R . .
H9B H 0.5671 0.5776 0.6644 0.193 Uiso 1 1 calc R . .
H9C H 0.5727 0.5464 0.5949 0.193 Uiso 1 1 calc R . .
C10 C 0.484(3) 0.6810(12) 0.6221(14) 0.129(11) Uani 1 1 d . . .
H10A H 0.5105 0.6977 0.5817 0.194 Uiso 1 1 calc R . .
H10B H 0.5510 0.6633 0.6474 0.194 Uiso 1 1 calc R . .
H10C H 0.4515 0.7093 0.6497 0.194 Uiso 1 1 calc R . .
C11 C 0.354(2) 0.5186(8) 0.9101(11) 0.057(6) Uani 1 1 d . . .
C12 C 0.246(2) 0.4874(9) 0.9033(14) 0.080(8) Uani 1 1 d . . .
C13 C 0.264(2) 0.4558(9) 0.8452(15) 0.085(9) Uani 1 1 d . . .
C14 C 0.379(2) 0.4684(11) 0.8187(11) 0.071(7) Uani 1 1 d . . .
C15 C 0.4314(17) 0.5043(10) 0.8619(14) 0.066(7) Uani 1 1 d . . .
C16 C 0.378(3) 0.5550(12) 0.9770(12) 0.138(13) Uani 1 1 d . . .
H16A H 0.3446 0.5915 0.9691 0.207 Uiso 1 1 calc R . .
H16B H 0.4634 0.5580 0.9889 0.207 Uiso 1 1 calc R . .
H16C H 0.3409 0.5375 1.0137 0.207 Uiso 1 1 calc R . .
C17 C 0.143(2) 0.4813(13) 0.9512(14) 0.132(13) Uani 1 1 d . . .
H17A H 0.1711 0.4604 0.9909 0.198 Uiso 1 1 calc R . .
H17B H 0.0759 0.4622 0.9275 0.198 Uiso 1 1 calc R . .
H17C H 0.1173 0.5176 0.9647 0.198 Uiso 1 1 calc R . .
C18 C 0.175(3) 0.4067(10) 0.8175(16) 0.169(17) Uani 1 1 d . . .
H18A H 0.1710 0.3789 0.8522 0.253 Uiso 1 1 calc R . .
H18B H 0.2050 0.3902 0.7779 0.253 Uiso 1 1 calc R . .
H18C H 0.0959 0.4216 0.8056 0.253 Uiso 1 1 calc R . .
C19 C 0.436(3) 0.4387(13) 0.7623(14) 0.20(2) Uani 1 1 d . . .
H19A H 0.5043 0.4597 0.7497 0.304 Uiso 1 1 calc R . .
H19B H 0.3783 0.4350 0.7235 0.304 Uiso 1 1 calc R . .
H19C H 0.4626 0.4024 0.7776 0.304 Uiso 1 1 calc R . .
C20 C 0.5600(16) 0.5262(12) 0.8636(15) 0.130(13) Uani 1 1 d . . .
H20A H 0.6129 0.5019 0.8910 0.196 Uiso 1 1 calc R . .
H20B H 0.5637 0.5630 0.8826 0.196 Uiso 1 1 calc R . .
H20C H 0.5845 0.5273 0.8181 0.196 Uiso 1 1 calc R . .
C21 C -0.1575(15) 0.6372(10) 0.7448(13) 0.058(6) Uani 1 1 d . . .
C22 C -0.1529(16) 0.5981(10) 0.7939(14) 0.065(6) Uani 1 1 d . . .
C23 C -0.1406(15) 0.5425(10) 0.7655(13) 0.064(6) Uani 1 1 d . . .
C24 C -0.1432(17) 0.5524(8) 0.6947(14) 0.066(7) Uani 1 1 d . . .
C25 C -0.1489(16) 0.6095(10) 0.6793(12) 0.065(6) Uani 1 1 d . . .
C26 C -0.1850(18) 0.6981(10) 0.7462(14) 0.103(10) Uani 1 1 d . . .
H26A H -0.2558 0.7040 0.7697 0.154 Uiso 1 1 calc R . .
H26B H -0.1988 0.7117 0.7004 0.154 Uiso 1 1 calc R . .
H26C H -0.1182 0.7175 0.7693 0.154 Uiso 1 1 calc R . .
C27 C -0.1724(18) 0.6098(11) 0.8664(14) 0.111(11) Uani 1 1 d . . .
H27A H -0.1326 0.6439 0.8803 0.167 Uiso 1 1 calc R . .
H27B H -0.1399 0.5798 0.8945 0.167 Uiso 1 1 calc R . .
H27C H -0.2572 0.6132 0.8710 0.167 Uiso 1 1 calc R . .
C28 C -0.1367(19) 0.4870(9) 0.7989(13) 0.092(8) Uani 1 1 d . . .
H28A H -0.1337 0.4584 0.7651 0.139 Uiso 1 1 calc R . .
H28B H -0.2075 0.4821 0.8228 0.139 Uiso 1 1 calc R . .
H28C H -0.0663 0.4846 0.8306 0.139 Uiso 1 1 calc R . .
C29 C -0.139(2) 0.5058(11) 0.6419(15) 0.116(11) Uani 1 1 d . . .
H29A H -0.1397 0.5218 0.5972 0.174 Uiso 1 1 calc R . .
H29B H -0.2085 0.4822 0.6439 0.174 Uiso 1 1 calc R . .
H29C H -0.0672 0.4842 0.6515 0.174 Uiso 1 1 calc R . .
C30 C -0.1621(17) 0.6382(10) 0.6092(10) 0.086(8) Uani 1 1 d . . .
H30A H -0.1158 0.6183 0.5782 0.129 Uiso 1 1 calc R . .
H30B H -0.1335 0.6759 0.6136 0.129 Uiso 1 1 calc R . .
H30C H -0.2455 0.6383 0.5919 0.129 Uiso 1 1 calc R . .
C31 C 0.0806(15) 0.7918(7) 0.8335(9) 0.042(5) Uani 1 1 d . . .
C32 C 0.0228(19) 0.7590(8) 0.8813(11) 0.065(6) Uani 1 1 d . . .
H32 H 0.0480 0.7223 0.8874 0.078 Uiso 1 1 calc R . .
C33 C -0.0666(17) 0.7773(10) 0.9189(11) 0.064(6) Uani 1 1 d . . .
H33 H -0.0972 0.7542 0.9512 0.077 Uiso 1 1 calc R . .
C34 C -0.1101(17) 0.8294(11) 0.9087(13) 0.069(7) Uani 1 1 d . . .
H34 H -0.1733 0.8419 0.9325 0.083 Uiso 1 1 calc R . .
C35 C -0.060(2) 0.8640(12) 0.8625(15) 0.095(9) Uani 1 1 d . . .
H35 H -0.0892 0.9000 0.8552 0.114 Uiso 1 1 calc R . .
C36 C 0.036(2) 0.8443(8) 0.8264(12) 0.075(7) Uani 1 1 d . . .
H36 H 0.0704 0.8685 0.7966 0.090 Uiso 1 1 calc R . .
C37 C 0.1876(18) 0.8010(8) 0.7098(10) 0.058(6) Uani 1 1 d . . .
C38 C 0.072(2) 0.8034(9) 0.6727(11) 0.071(6) Uani 1 1 d . . .
H38 H 0.0061 0.7876 0.6913 0.085 Uiso 1 1 calc R . .
C39 C 0.056(2) 0.8287(10) 0.6096(12) 0.071(7) Uani 1 1 d . . .
H39 H -0.0199 0.8286 0.5853 0.085 Uiso 1 1 calc R . .
C40 C 0.150(2) 0.8536(9) 0.5835(11) 0.071(7) Uani 1 1 d . . .
H40 H 0.1384 0.8733 0.5429 0.085 Uiso 1 1 calc R . .
C41 C 0.266(2) 0.8498(11) 0.6172(13) 0.102(9) Uani 1 1 d . . .
H41 H 0.3324 0.8637 0.5972 0.123 Uiso 1 1 calc R . .
C42 C 0.2797(19) 0.8253(8) 0.6801(11) 0.061(6) Uani 1 1 d . . .
H42 H 0.3559 0.8253 0.7036 0.073 Uiso 1 1 calc R . .
C43 C 0.3374(17) 0.7995(9) 0.8320(12) 0.068(6) Uani 1 1 d . . .
C44 C 0.3267(19) 0.8421(8) 0.8813(12) 0.070(7) Uani 1 1 d . . .
H44 H 0.2508 0.8528 0.8930 0.084 Uiso 1 1 calc R . .
C45 C 0.429(2) 0.8679(11) 0.9121(11) 0.086(8) Uani 1 1 d . . .
H45 H 0.4202 0.8974 0.9419 0.103 Uiso 1 1 calc R . .
C46 C 0.543(2) 0.8508(10) 0.8994(13) 0.080(8) Uani 1 1 d . . .
H46 H 0.6111 0.8679 0.9207 0.096 Uiso 1 1 calc R . .
C47 C 0.5529(19) 0.8070(10) 0.8537(14) 0.092(9) Uani 1 1 d . . .
H47 H 0.6282 0.7924 0.8467 0.111 Uiso 1 1 calc R . .
C48 C 0.4509(17) 0.7856(8) 0.8192(10) 0.056(5) Uani 1 1 d . . .
H48 H 0.4604 0.7599 0.7848 0.068 Uiso 1 1 calc R . .

loop_
_atom_site_aniso_label
_atom_site_aniso_U_11
_atom_site_aniso_U_22
_atom_site_aniso_U_33
_atom_site_aniso_U_23
_atom_site_aniso_U_13
_atom_site_aniso_U_12
Ru1 0.0433(8) 0.0357(9) 0.0505(10) 0.0010(8) -0.0021(7) -0.0012(7)
Mo1 0.0430(9) 0.0393(10) 0.0470(11) 0.0060(8) 0.0055(8) 0.0023(8)
Mo2 0.0432(9) 0.0349(9) 0.0517(11) 0.0053(8) 0.0019(8) 0.0027(8)
Mo3 0.0371(8) 0.0407(10) 0.0509(11) -0.0037(8) 0.0026(8) -0.0002(7)
S1 0.050(3) 0.039(3) 0.049(3) -0.003(2) 0.004(2) -0.001(2)
S2 0.048(3) 0.042(3) 0.046(3) 0.007(2) -0.006(2) 0.004(2)
S3 0.044(3) 0.039(3) 0.060(3) 0.003(2) 0.002(2) 0.000(2)
S4 0.044(2) 0.036(3) 0.048(3) -0.003(2) 0.004(2) 0.005(2)
P1 0.045(3) 0.040(3) 0.061(4) -0.001(3) 0.002(3) 0.000(2)
P2 0.072(4) 0.075(5) 0.093(6) -0.002(4) -0.003(4) 0.009(4)
F1 0.100(12) 0.25(3) 0.19(2) -0.040(17) -0.011(12) 0.073(14)
F2 0.160(15) 0.091(15) 0.28(3) 0.004(16) -0.020(17) -0.010(12)
F3 0.195(17) 0.20(2) 0.114(14) -0.064(14) -0.053(13) 0.102(15)
F4 0.23(2) 0.18(2) 0.097(14) -0.038(14) -0.025(14) 0.028(16)
F5 0.100(12) 0.21(2) 0.24(2) -0.07(2) 0.009(13) 0.015(13)
F6 0.24(3) 0.14(2) 0.32(3) 0.07(2) -0.06(2) -0.056(19)
N1 0.108(14) 0.065(13) 0.25(3) 0.112(15) -0.170(17) -0.075(11)
C1 0.064(14) 0.09(2) 0.049(14) 0.003(12) 0.019(12) -0.003(13)
C2 0.111(17) 0.049(14) 0.036(12) -0.014(10) 0.008(12) 0.020(14)
C3 0.100(17) 0.027(11) 0.063(15) 0.002(11) 0.021(13) 0.010(12)
C4 0.063(14) 0.086(18) 0.041(13) 0.027(12) 0.036(11) 0.037(13)
C5 0.081(17) 0.10(2) 0.068(17) 0.048(15) 0.022(14) -0.027(16)
C6 0.26(4) 0.07(2) 0.08(2) 0.043(16) 0.07(2) 0.07(2)
C7 0.11(2) 0.17(3) 0.076(19) -0.042(19) -0.035(17) 0.05(2)
C8 0.18(3) 0.08(2) 0.070(18) 0.002(15) 0.074(18) 0.047(19)
C9 0.082(17) 0.20(3) 0.11(2) 0.04(2) 0.042(16) 0.08(2)
C10 0.15(2) 0.12(3) 0.13(3) 0.05(2) 0.03(2) -0.05(2)
C11 0.073(15) 0.049(13) 0.043(14) 0.005(11) -0.017(12) 0.007(12)
C12 0.087(18) 0.040(14) 0.10(2) 0.008(14) -0.039(17) 0.015(13)
C13 0.090(18) 0.027(12) 0.13(2) 0.027(14) -0.053(18) -0.011(12)
C14 0.078(17) 0.085(19) 0.047(15) 0.015(13) -0.007(13) 0.039(15)
C15 0.046(13) 0.070(17) 0.078(18) 0.049(14) -0.025(14) -0.003(12)
C16 0.24(4) 0.10(2) 0.063(19) 0.002(17) -0.05(2) 0.05(2)
C17 0.088(18) 0.19(3) 0.12(3) 0.09(2) 0.041(17) 0.01(2)
C18 0.28(4) 0.057(19) 0.15(3) 0.052(19) -0.12(3) -0.07(2)
C19 0.35(5) 0.18(3) 0.09(2) 0.03(2) 0.03(3) 0.22(4)
C20 0.037(13) 0.16(3) 0.20(3) 0.09(3) 0.004(16) 0.021(15)
C21 0.036(11) 0.054(15) 0.086(18) -0.023(14) 0.017(11) 0.001(10)
C22 0.038(11) 0.058(15) 0.098(19) -0.033(15) -0.004(12) -0.017(11)
C23 0.027(10) 0.082(18) 0.085(18) -0.032(15) 0.023(11) -0.021(10)
C24 0.050(12) 0.036(13) 0.11(2) -0.039(14) 0.018(13) -0.002(10)
C25 0.038(11) 0.068(16) 0.090(18) 0.004(14) 0.007(11) 0.025(11)
C26 0.063(14) 0.08(2) 0.16(3) -0.039(19) 0.009(16) 0.002(14)
C27 0.064(15) 0.13(2) 0.15(3) -0.06(2) 0.066(16) -0.034(15)
C28 0.075(15) 0.061(16) 0.15(3) 0.030(17) 0.046(15) -0.009(13)
C29 0.074(16) 0.09(2) 0.19(3) -0.04(2) 0.007(18) -0.015(15)
C30 0.052(13) 0.14(2) 0.064(16) 0.020(15) -0.028(12) 0.027(14)
C31 0.053(11) 0.032(11) 0.043(12) -0.010(9) 0.003(9) -0.005(9)
C32 0.098(16) 0.031(11) 0.068(16) -0.019(11) 0.024(13) -0.024(11)
C33 0.054(13) 0.074(17) 0.068(16) -0.009(13) 0.023(11) -0.010(12)
C34 0.038(12) 0.082(19) 0.087(19) -0.026(15) 0.003(12) 0.016(13)
C35 0.076(18) 0.10(2) 0.10(2) -0.015(19) -0.032(16) 0.017(17)
C36 0.095(17) 0.042(14) 0.093(19) 0.006(12) 0.034(14) 0.022(12)
C37 0.068(13) 0.044(13) 0.064(14) 0.000(11) 0.014(12) -0.031(11)
C38 0.089(16) 0.053(14) 0.069(16) 0.010(13) -0.007(13) 0.019(12)
C39 0.066(14) 0.085(18) 0.061(16) -0.003(14) 0.002(13) 0.025(14)
C40 0.099(18) 0.063(16) 0.050(15) 0.019(11) 0.011(14) 0.021(14)
C41 0.10(2) 0.13(3) 0.08(2) 0.050(18) 0.033(16) -0.005(17)
C42 0.086(15) 0.036(12) 0.059(14) -0.010(11) 0.001(12) -0.003(11)
C43 0.053(13) 0.039(13) 0.11(2) 0.009(13) -0.001(12) -0.011(11)
C44 0.066(14) 0.038(13) 0.11(2) 0.012(13) 0.006(14) -0.005(11)
C45 0.11(2) 0.086(19) 0.057(16) -0.009(14) -0.003(15) -0.030(17)
C46 0.066(15) 0.067(17) 0.11(2) -0.031(15) 0.003(14) -0.033(13)
C47 0.061(14) 0.068(17) 0.14(2) 0.026(18) -0.022(16) 0.039(14)
C48 0.049(12) 0.056(13) 0.062(14) 0.000(11) -0.007(11) 0.003(11)

loop_
_atom_type_symbol
_atom_type_description
_atom_type_scat_dispersion_real
_atom_type_scat_dispersion_imag
_atom_type_scat_source
C C 0.0033 0.0016 'International Tables Vol C Tables 4.2.6.8 and 6.1.1.4'
H H 0.0000 0.0000 'International Tables Vol C Tables 4.2.6.8 and 6.1.1.4'
F F 0.0171 0.0103 'International Tables Vol C Tables 4.2.6.8 and 6.1.1.4'
Mo Mo -1.6832 0.6857 'International Tables Vol C Tables 4.2.6.8 and 6.1.1.4'
N N 0.0061 0.0033 'International Tables Vol C Tables 4.2.6.8 and 6.1.1.4'
P P 0.1023 0.0942 'International Tables Vol C Tables 4.2.6.8 and 6.1.1.4'
Ru Ru -1.2594 0.8363 'International Tables Vol C Tables 4.2.6.8 and 6.1.1.4'
S S 0.1246 0.1234 'International Tables Vol C Tables 4.2.6.8 and 6.1.1.4'

loop_
_geom_angle_atom_site_label_1
_geom_angle_atom_site_label_2
_geom_angle_atom_site_label_3
_geom_angle
_geom_angle_site_symmetry_1
_geom_angle_site_symmetry_3
_geom_angle_publ_flag
N1 Ru1 S2 167.4(5) . . ?
N1 Ru1 S3 89.0(6) . . ?
S2 Ru1 S3 101.60(18) . . ?
N1 Ru1 S1 82.5(5) . . ?
S2 Ru1 S1 101.63(17) . . ?
S3 Ru1 S1 102.85(17) . . ?
N1 Ru1 P1 83.1(4) . . ?
S2 Ru1 P1 84.87(18) . . ?
S3 Ru1 P1 129.07(18) . . ?
S1 Ru1 P1 125.50(19) . . ?
N1 Ru1 Mo2 93.3(4) . . ?
S2 Ru1 Mo2 98.60(13) . . ?
S3 Ru1 Mo2 52.30(13) . . ?
S1 Ru1 Mo2 52.00(12) . . ?
P1 Ru1 Mo2 176.01(15) . . ?
N1 Ru1 Mo1 139.9(6) . . ?
S2 Ru1 Mo1 51.72(13) . . ?
S3 Ru1 Mo1 51.40(12) . . ?
S1 Ru1 Mo1 99.23(13) . . ?
P1 Ru1 Mo1 124.18(15) . . ?
Mo2 Ru1 Mo1 59.78(6) . . ?
N1 Ru1 Mo3 133.6(4) . . ?
S2 Ru1 Mo3 51.88(13) . . ?
S3 Ru1 Mo3 99.83(13) . . ?
S1 Ru1 Mo3 51.09(12) . . ?
P1 Ru1 Mo3 121.61(12) . . ?
Mo2 Ru1 Mo3 59.97(5) . . ?
Mo1 Ru1 Mo3 60.82(5) . . ?
S3 Mo1 C2 146.1(6) . . ?
S3 Mo1 S2 102.16(18) . . ?
C2 Mo1 S2 98.5(5) . . ?
S3 Mo1 C3 120.2(6) . . ?
C2 Mo1 C3 34.5(6) . . ?
S2 Mo1 C3 132.9(6) . . ?
S3 Mo1 S4 103.12(18) . . ?
C2 Mo1 S4 98.8(6) . . ?
S2 Mo1 S4 101.19(17) . . ?
C3 Mo1 S4 89.0(5) . . ?
S3 Mo1 C5 90.2(6) . . ?
C2 Mo1 C5 58.2(8) . . ?
S2 Mo1 C5 105.6(7) . . ?
C3 Mo1 C5 58.3(8) . . ?
S4 Mo1 C5 146.7(7) . . ?
S3 Mo1 C4 88.9(6) . . ?
C2 Mo1 C4 58.6(7) . . ?
S2 Mo1 C4 140.6(5) . . ?
C3 Mo1 C4 35.2(7) . . ?
S4 Mo1 C4 113.0(6) . . ?
C5 Mo1 C4 35.9(8) . . ?
S3 Mo1 C1 120.5(6) . . ?
C2 Mo1 C1 36.1(7) . . ?
S2 Mo1 C1 83.7(6) . . ?
C3 Mo1 C1 58.4(7) . . ?
S4 Mo1 C1 134.2(6) . . ?
C5 Mo1 C1 34.0(7) . . ?
C4 Mo1 C1 58.7(7) . . ?
S3 Mo1 Mo2 52.59(13) . . ?
C2 Mo1 Mo2 148.7(6) . . ?
S2 Mo1 Mo2 98.59(14) . . ?
C3 Mo1 Mo2 122.5(5) . . ?
S4 Mo1 Mo2 52.01(12) . . ?
C5 Mo1 Mo2 139.4(6) . . ?
C4 Mo1 Mo2 117.4(5) . . ?
C1 Mo1 Mo2 173.0(5) . . ?
S3 Mo1 Ru1 52.27(13) . . ?
C2 Mo1 Ru1 147.5(5) . . ?
S2 Mo1 Ru1 51.43(12) . . ?
C3 Mo1 Ru1 169.9(6) . . ?
S4 Mo1 Ru1 99.10(13) . . ?
C5 Mo1 Ru1 112.9(7) . . ?
C4 Mo1 Ru1 134.9(6) . . ?
C1 Mo1 Ru1 117.7(6) . . ?
Mo2 Mo1 Ru1 60.05(6) . . ?
S3 Mo1 Mo3 99.66(14) . . ?
C2 Mo1 Mo3 114.2(6) . . ?
S2 Mo1 Mo3 51.36(13) . . ?
C3 Mo1 Mo3 130.2(6) . . ?
S4 Mo1 Mo3 51.39(12) . . ?
C5 Mo1 Mo3 156.3(7) . . ?
C4 Mo1 Mo3 163.5(7) . . ?
C1 Mo1 Mo3 125.8(5) . . ?
Mo2 Mo1 Mo3 59.71(5) . . ?
Ru1 Mo1 Mo3 59.81(5) . . ?
S4 Mo2 C11 144.7(5) . . ?
S4 Mo2 S1 101.83(16) . . ?
C11 Mo2 S1 94.6(6) . . ?
S4 Mo2 S3 102.31(18) . . ?
C11 Mo2 S3 104.1(6) . . ?
S1 Mo2 S3 103.10(17) . . ?
S4 Mo2 C13 89.5(6) . . ?
C11 Mo2 C13 55.2(7) . . ?
S1 Mo2 C13 114.6(9) . . ?
S3 Mo2 C13 137.2(7) . . ?
S4 Mo2 C14 96.0(7) . . ?
C11 Mo2 C14 56.2(7) . . ?
S1 Mo2 C14 146.0(6) . . ?
S3 Mo2 C14 101.0(7) . . ?
C13 Mo2 C14 36.3(8) . . ?
S4 Mo2 C15 127.2(8) . . ?
C11 Mo2 C15 34.0(7) . . ?
S1 Mo2 C15 127.2(8) . . ?
S3 Mo2 C15 86.0(5) . . ?
C13 Mo2 C15 55.5(7) . . ?
C14 Mo2 C15 32.2(7) . . ?
S4 Mo2 C12 115.1(6) . . ?
C11 Mo2 C12 34.6(7) . . ?
S1 Mo2 C12 86.5(6) . . ?
S3 Mo2 C12 138.6(6) . . ?
C13 Mo2 C12 34.2(8) . . ?
C14 Mo2 C12 59.6(8) . . ?
C15 Mo2 C12 57.8(7) . . ?
S4 Mo2 Mo1 52.24(13) . . ?
C11 Mo2 Mo1 153.9(6) . . ?
S1 Mo2 Mo1 99.89(13) . . ?
S3 Mo2 Mo1 51.53(12) . . ?
C13 Mo2 Mo1 133.6(8) . . ?
C14 Mo2 Mo1 113.9(6) . . ?
C15 Mo2 Mo1 124.0(6) . . ?
C12 Mo2 Mo1 166.6(6) . . ?
S4 Mo2 Ru1 99.37(12) . . ?
C11 Mo2 Ru1 115.3(5) . . ?
S1 Mo2 Ru1 52.44(13) . . ?
S3 Mo2 Ru1 52.11(12) . . ?
C13 Mo2 Ru1 165.5(9) . . ?
C14 Mo2 Ru1 151.4(7) . . ?
C15 Mo2 Ru1 124.3(6) . . ?
C12 Mo2 Ru1 131.6(6) . . ?
Mo1 Mo2 Ru1 60.17(5) . . ?
S4 Mo2 Mo3 52.05(12) . . ?
C11 Mo2 Mo3 142.2(6) . . ?
S1 Mo2 Mo3 51.32(12) . . ?
S3 Mo2 Mo3 99.95(13) . . ?
C13 Mo2 Mo3 119.0(6) . . ?
C14 Mo2 Mo3 144.9(7) . . ?
C15 Mo2 Mo3 174.0(5) . . ?
C12 Mo2 Mo3 116.5(6) . . ?
Mo1 Mo2 Mo3 61.06(5) . . ?
Ru1 Mo2 Mo3 60.30(5) . . ?
S1 Mo3 S2 102.13(17) . . ?
S1 Mo3 S4 102.36(17) . . ?
S2 Mo3 S4 100.73(18) . . ?
S1 Mo3 C23 101.9(6) . . ?
S2 Mo3 C23 145.7(6) . . ?
S4 Mo3 C23 97.6(5) . . ?
S1 Mo3 C24 136.6(7) . . ?
S2 Mo3 C24 116.7(7) . . ?
S4 Mo3 C24 89.4(5) . . ?
C23 Mo3 C24 34.7(7) . . ?
S1 Mo3 C25 141.2(6) . . ?
S2 Mo3 C25 87.0(6) . . ?
S4 Mo3 C25 112.9(6) . . ?
C23 Mo3 C25 59.1(8) . . ?
C24 Mo3 C25 34.4(7) . . ?
S1 Mo3 C21 105.7(6) . . ?
S2 Mo3 C21 91.5(6) . . ?
S4 Mo3 C21 146.2(5) . . ?
C23 Mo3 C21 58.5(8) . . ?
C24 Mo3 C21 57.2(7) . . ?
C25 Mo3 C21 35.8(7) . . ?
S1 Mo3 C22 86.7(6) . . ?
S2 Mo3 C22 122.4(6) . . ?
S4 Mo3 C22 133.2(6) . . ?
C23 Mo3 C22 36.0(6) . . ?
C24 Mo3 C22 56.9(7) . . ?
C25 Mo3 C22 57.7(8) . . ?
C21 Mo3 C22 33.1(7) . . ?
S1 Mo3 Mo2 52.14(12) . . ?
S2 Mo3 Mo2 97.85(12) . . ?
S4 Mo3 Mo2 51.78(12) . . ?
C23 Mo3 Mo2 116.2(6) . . ?
C24 Mo3 Mo2 133.1(5) . . ?
C25 Mo3 Mo2 164.5(6) . . ?
C21 Mo3 Mo2 157.3(6) . . ?
C22 Mo3 Mo2 128.7(7) . . ?
S1 Mo3 Ru1 52.35(12) . . ?
S2 Mo3 Ru1 51.15(11) . . ?
S4 Mo3 Ru1 98.71(12) . . ?
C23 Mo3 Ru1 152.0(6) . . ?
C24 Mo3 Ru1 166.4(6) . . ?
C25 Mo3 Ru1 132.1(6) . . ?
C21 Mo3 Ru1 113.2(5) . . ?
C22 Mo3 Ru1 121.6(5) . . ?
Mo2 Mo3 Ru1 59.73(5) . . ?
S1 Mo3 Mo1 99.01(13) . . ?
S2 Mo3 Mo1 50.92(12) . . ?
S4 Mo3 Mo1 51.36(13) . . ?
C23 Mo3 Mo1 145.9(5) . . ?
C24 Mo3 Mo1 120.0(6) . . ?
C25 Mo3 Mo1 115.2(6) . . ?
C21 Mo3 Mo1 138.9(7) . . ?
C22 Mo3 Mo1 171.9(7) . . ?
Mo2 Mo3 Mo1 59.22(5) . . ?
Ru1 Mo3 Mo1 59.37(5) . . ?
Mo3 S1 Mo2 76.54(16) . . ?
Mo3 S1 Ru1 76.56(16) . . ?
Mo2 S1 Ru1 75.56(15) . . ?
Ru1 S2 Mo1 76.85(14) . . ?
Ru1 S2 Mo3 76.97(15) . . ?
Mo1 S2 Mo3 77.72(15) . . ?
Mo1 S3 Ru1 76.33(14) . . ?
Mo1 S3 Mo2 75.87(15) . . ?
Ru1 S3 Mo2 75.59(15) . . ?
Mo2 S4 Mo1 75.74(15) . . ?
Mo2 S4 Mo3 76.17(15) . . ?
Mo1 S4 Mo3 77.24(15) . . ?
C43 P1 C37 102.2(9) . . ?
C43 P1 C31 104.6(10) . . ?
C37 P1 C31 101.3(9) . . ?
C43 P1 Ru1 111.8(7) . . ?
C37 P1 Ru1 120.1(7) . . ?
C31 P1 Ru1 115.0(6) . . ?
F5 P2 F6 92.1(14) . . ?
F5 P2 F4 92.3(12) . . ?
F6 P2 F4 87.4(14) . . ?
F5 P2 F1 174.9(12) . . ?
F6 P2 F1 88.3(14) . . ?
F4 P2 F1 92.8(11) . . ?
F5 P2 F2 88.7(11) . . ?
F6 P2 F2 172.9(15) . . ?
F4 P2 F2 85.5(12) . . ?
F1 P2 F2 91.5(12) . . ?
F5 P2 F3 86.0(11) . . ?
F6 P2 F3 92.3(14) . . ?
F4 P2 F3 178.2(11) . . ?
F1 P2 F3 88.9(10) . . ?
F2 P2 F3 94.7(13) . . ?
Ru1 N1 H1A 109.5 . . ?
Ru1 N1 H1B 109.5 . . ?
H1A N1 H1B 109.5 . . ?
Ru1 N1 H1C 109.5 . . ?
H1A N1 H1C 109.5 . . ?
H1B N1 H1C 109.5 . . ?
C5 C1 C2 105(2) . . ?
C5 C1 C6 130(3) . . ?
C2 C1 C6 125(2) . . ?
C5 C1 Mo1 71.0(12) . . ?
C2 C1 Mo1 68.8(12) . . ?
C6 C1 Mo1 125.6(16) . . ?
C3 C2 C1 109(2) . . ?
C3 C2 C7 127(2) . . ?
C1 C2 C7 123(2) . . ?
C3 C2 Mo1 73.1(12) . . ?
C1 C2 Mo1 75.1(12) . . ?
C7 C2 Mo1 127.4(16) . . ?
C2 C3 C4 110.4(19) . . ?
C2 C3 C8 126(2) . . ?
C4 C3 C8 124(2) . . ?
C2 C3 Mo1 72.5(12) . . ?
C4 C3 Mo1 74.1(12) . . ?
C8 C3 Mo1 125.8(15) . . ?
C3 C4 C5 104.7(17) . . ?
C3 C4 C9 130(2) . . ?
C5 C4 C9 126(2) . . ?
C3 C4 Mo1 70.7(11) . . ?
C5 C4 Mo1 71.3(11) . . ?
C9 C4 Mo1 125.1(15) . . ?
C1 C5 C4 111(2) . . ?
C1 C5 C10 128(2) . . ?
C4 C5 C10 121(2) . . ?
C1 C5 Mo1 75.0(13) . . ?
C4 C5 Mo1 72.8(11) . . ?
C10 C5 Mo1 124.9(17) . . ?
C1 C6 H6A 109.5 . . ?
C1 C6 H6B 109.5 . . ?
H6A C6 H6B 109.5 . . ?
C1 C6 H6C 109.5 . . ?
H6A C6 H6C 109.5 . . ?
H6B C6 H6C 109.5 . . ?
C2 C7 H7A 109.5 . . ?
C2 C7 H7B 109.5 . . ?
H7A C7 H7B 109.5 . . ?
C2 C7 H7C 109.5 . . ?
H7A C7 H7C 109.5 . . ?
H7B C7 H7C 109.5 . . ?
C3 C8 H8A 109.5 . . ?
C3 C8 H8B 109.5 . . ?
H8A C8 H8B 109.5 . . ?
C3 C8 H8C 109.5 . . ?
H8A C8 H8C 109.5 . . ?
H8B C8 H8C 109.5 . . ?
C4 C9 H9A 109.5 . . ?
C4 C9 H9B 109.5 . . ?
H9A C9 H9B 109.5 . . ?
C4 C9 H9C 109.5 . . ?
H9A C9 H9C 109.5 . . ?
H9B C9 H9C 109.5 . . ?
C5 C10 H10A 109.5 . . ?
C5 C10 H10B 109.5 . . ?
H10A C10 H10B 109.5 . . ?
C5 C10 H10C 109.5 . . ?
H10A C10 H10C 109.5 . . ?
H10B C10 H10C 109.5 . . ?
C12 C11 C15 112(2) . . ?
C12 C11 C16 117(2) . . ?
C15 C11 C16 130(2) . . ?
C12 C11 Mo2 76.0(12) . . ?
C15 C11 Mo2 75.1(11) . . ?
C16 C11 Mo2 125.8(14) . . ?
C11 C12 C13 101(2) . . ?
C11 C12 C17 131(3) . . ?
C13 C12 C17 127(2) . . ?
C11 C12 Mo2 69.4(13) . . ?
C13 C12 Mo2 70.5(14) . . ?
C17 C12 Mo2 128.8(14) . . ?
C12 C13 C14 112(2) . . ?
C12 C13 C18 124(3) . . ?
C14 C13 C18 124(3) . . ?
C12 C13 Mo2 75.3(13) . . ?
C14 C13 Mo2 71.9(12) . . ?
C18 C13 Mo2 126.2(14) . . ?
C15 C14 C13 105(2) . . ?
C15 C14 C19 127(3) . . ?
C13 C14 C19 127(3) . . ?
C15 C14 Mo2 75.0(13) . . ?
C13 C14 Mo2 71.8(11) . . ?
C19 C14 Mo2 126.2(15) . . ?
C14 C15 C11 110.2(19) . . ?
C14 C15 C20 127(3) . . ?
C11 C15 C20 123(3) . . ?
C14 C15 Mo2 72.8(11) . . ?
C11 C15 Mo2 70.9(11) . . ?
C20 C15 Mo2 125.4(14) . . ?
C11 C16 H16A 109.5 . . ?
C11 C16 H16B 109.5 . . ?
H16A C16 H16B 109.5 . . ?
C11 C16 H16C 109.5 . . ?
H16A C16 H16C 109.5 . . ?
H16B C16 H16C 109.5 . . ?
C12 C17 H17A 109.5 . . ?
C12 C17 H17B 109.5 . . ?
H17A C17 H17B 109.5 . . ?
C12 C17 H17C 109.5 . . ?
H17A C17 H17C 109.5 . . ?
H17B C17 H17C 109.5 . . ?
C13 C18 H18A 109.5 . . ?
C13 C18 H18B 109.5 . . ?
H18A C18 H18B 109.5 . . ?
C13 C18 H18C 109.5 . . ?
H18A C18 H18C 109.5 . . ?
H18B C18 H18C 109.5 . . ?
C14 C19 H19A 109.5 . . ?
C14 C19 H19B 109.5 . . ?
H19A C19 H19B 109.5 . . ?
C14 C19 H19C 109.5 . . ?
H19A C19 H19C 109.5 . . ?
H19B C19 H19C 109.5 . . ?
C15 C20 H20A 109.5 . . ?
C15 C20 H20B 109.5 . . ?
H20A C20 H20B 109.5 . . ?
C15 C20 H20C 109.5 . . ?
H20A C20 H20C 109.5 . . ?
H20B C20 H20C 109.5 . . ?
C22 C21 C26 132(2) . . ?
C22 C21 C25 108(2) . . ?
C26 C21 C25 119(2) . . ?
C22 C21 Mo3 72.5(13) . . ?
C26 C21 Mo3 127.9(14) . . ?
C25 C21 Mo3 72.1(10) . . ?
C21 C22 C27 124(2) . . ?
C21 C22 C23 111(2) . . ?
C27 C22 C23 125(3) . . ?
C21 C22 Mo3 74.4(13) . . ?
C27 C22 Mo3 126.1(13) . . ?
C23 C22 Mo3 72.2(11) . . ?
C24 C23 C28 126(2) . . ?
C24 C23 C22 103(2) . . ?
C28 C23 C22 131(2) . . ?
C24 C23 Mo3 73.1(11) . . ?
C28 C23 Mo3 122.8(14) . . ?
C22 C23 Mo3 71.7(11) . . ?
C25 C24 C23 112(2) . . ?
C25 C24 C29 125(3) . . ?
C23 C24 C29 123(2) . . ?
C25 C24 Mo3 72.9(11) . . ?
C23 C24 Mo3 72.1(12) . . ?
C29 C24 Mo3 122.2(14) . . ?
C24 C25 C21 105(2) . . ?
C24 C25 C30 129(2) . . ?
C21 C25 C30 126(2) . . ?
C24 C25 Mo3 72.7(11) . . ?
C21 C25 Mo3 72.1(11) . . ?
C30 C25 Mo3 126.2(13) . . ?
C21 C26 H26A 109.5 . . ?
C21 C26 H26B 109.5 . . ?
H26A C26 H26B 109.5 . . ?
C21 C26 H26C 109.5 . . ?
H26A C26 H26C 109.5 . . ?
H26B C26 H26C 109.5 . . ?
C22 C27 H27A 109.5 . . ?
C22 C27 H27B 109.5 . . ?
H27A C27 H27B 109.5 . . ?
C22 C27 H27C 109.5 . . ?
H27A C27 H27C 109.5 . . ?
H27B C27 H27C 109.5 . . ?
C23 C28 H28A 109.5 . . ?
C23 C28 H28B 109.5 . . ?
H28A C28 H28B 109.5 . . ?
C23 C28 H28C 109.5 . . ?
H28A C28 H28C 109.5 . . ?
H28B C28 H28C 109.5 . . ?
C24 C29 H29A 109.5 . . ?
C24 C29 H29B 109.5 . . ?
H29A C29 H29B 109.5 . . ?
C24 C29 H29C 109.5 . . ?
H29A C29 H29C 109.5 . . ?
H29B C29 H29C 109.5 . . ?
C25 C30 H30A 109.5 . . ?
C25 C30 H30B 109.5 . . ?
H30A C30 H30B 109.5 . . ?
C25 C30 H30C 109.5 . . ?
H30A C30 H30C 109.5 . . ?
H30B C30 H30C 109.5 . . ?
C32 C31 C36 113.5(19) . . ?
C32 C31 P1 121.6(15) . . ?
C36 C31 P1 124.8(16) . . ?
C33 C32 C31 125(2) . . ?
C33 C32 H32 117.4 . . ?
C31 C32 H32 117.4 . . ?
C32 C33 C34 119(2) . . ?
C32 C33 H33 120.4 . . ?
C34 C33 H33 120.4 . . ?
C33 C34 C35 120(2) . . ?
C33 C34 H34 120.2 . . ?
C35 C34 H34 120.2 . . ?
C34 C35 C36 120(2) . . ?
C34 C35 H35 120.2 . . ?
C36 C35 H35 120.2 . . ?
C31 C36 C35 123(2) . . ?
C31 C36 H36 118.6 . . ?
C35 C36 H36 118.6 . . ?
C42 C37 C38 116(2) . . ?
C42 C37 P1 123.0(16) . . ?
C38 C37 P1 120.6(15) . . ?
C39 C38 C37 122(2) . . ?
C39 C38 H38 119.2 . . ?
C37 C38 H38 119.2 . . ?
C40 C39 C38 119(2) . . ?
C40 C39 H39 120.3 . . ?
C38 C39 H39 120.3 . . ?
C39 C40 C41 121(2) . . ?
C39 C40 H40 119.7 . . ?
C41 C40 H40 119.7 . . ?
C42 C41 C40 119(2) . . ?
C42 C41 H41 120.6 . . ?
C40 C41 H41 120.6 . . ?
C37 C42 C41 123(2) . . ?
C37 C42 H42 118.4 . . ?
C41 C42 H42 118.4 . . ?
C48 C43 C44 116.2(19) . . ?
C48 C43 P1 121.8(19) . . ?
C44 C43 P1 122.0(17) . . ?
C45 C44 C43 120(2) . . ?
C45 C44 H44 119.9 . . ?
C43 C44 H44 119.9 . . ?
C44 C45 C46 122(2) . . ?
C44 C45 H45 119.2 . . ?
C46 C45 H45 119.2 . . ?
C47 C46 C45 118(2) . . ?
C47 C46 H46 121.1 . . ?
C45 C46 H46 121.1 . . ?
C46 C47 C48 120(2) . . ?
C46 C47 H47 120.2 . . ?
C48 C47 H47 120.2 . . ?
C43 C48 C47 124(2) . . ?
C43 C48 H48 117.9 . . ?
C47 C48 H48 117.9 . . ?

loop_
_geom_bond_atom_site_label_1
_geom_bond_atom_site_label_2
_geom_bond_distance
_geom_bond_site_symmetry_2
_geom_bond_publ_flag
Ru1 N1 2.300(17) . ?
Ru1 S2 2.301(4) . ?
Ru1 S3 2.332(5) . ?
Ru1 S1 2.343(5) . ?
Ru1 P1 2.366(5) . ?
Ru1 Mo2 2.862(2) . ?
Ru1 Mo1 2.866(2) . ?
Ru1 Mo3 2.879(2) . ?
Mo1 S3 2.305(5) . ?
Mo1 C2 2.306(19) . ?
Mo1 S2 2.310(5) . ?
Mo1 C3 2.31(2) . ?
Mo1 S4 2.329(5) . ?
Mo1 C5 2.34(2) . ?
Mo1 C4 2.358(18) . ?
Mo1 C1 2.39(2) . ?
Mo1 Mo2 2.855(2) . ?
Mo1 Mo3 2.908(2) . ?
Mo2 S4 2.321(5) . ?
Mo2 C11 2.328(18) . ?
Mo2 S1 2.329(5) . ?
Mo2 S3 2.338(5) . ?
Mo2 C13 2.352(19) . ?
Mo2 C14 2.35(2) . ?
Mo2 C15 2.379(18) . ?
Mo2 C12 2.41(2) . ?
Mo2 Mo3 2.869(2) . ?
Mo3 S1 2.303(5) . ?
Mo3 S2 2.324(5) . ?
Mo3 S4 2.330(5) . ?
Mo3 C23 2.360(18) . ?
Mo3 C24 2.374(19) . ?
Mo3 C25 2.377(19) . ?
Mo3 C21 2.377(18) . ?
Mo3 C22 2.35(2) . ?
P1 C43 1.80(2) . ?
P1 C37 1.81(2) . ?
P1 C31 1.828(18) . ?
P2 F5 1.495(17) . ?
P2 F6 1.51(2) . ?
P2 F4 1.516(17) . ?
P2 F1 1.523(16) . ?
P2 F2 1.544(19) . ?
P2 F3 1.575(17) . ?
N1 H1A 0.8900 . ?
N1 H1B 0.8900 . ?
N1 H1C 0.8900 . ?
C1 C5 1.38(3) . ?
C1 C2 1.46(3) . ?
C1 C6 1.50(3) . ?
C2 C3 1.37(3) . ?
C2 C7 1.53(3) . ?
C3 C4 1.41(3) . ?
C3 C8 1.49(3) . ?
C4 C5 1.45(3) . ?
C4 C9 1.47(3) . ?
C5 C10 1.58(3) . ?
C6 H6A 0.9600 . ?
C6 H6B 0.9600 . ?
C6 H6C 0.9600 . ?
C7 H7A 0.9600 . ?
C7 H7B 0.9600 . ?
C7 H7C 0.9600 . ?
C8 H8A 0.9600 . ?
C8 H8B 0.9600 . ?
C8 H8C 0.9600 . ?
C9 H9A 0.9600 . ?
C9 H9B 0.9600 . ?
C9 H9C 0.9600 . ?
C10 H10A 0.9600 . ?
C10 H10B 0.9600 . ?
C10 H10C 0.9600 . ?
C11 C12 1.41(3) . ?
C11 C15 1.38(3) . ?
C11 C16 1.58(3) . ?
C12 C13 1.40(3) . ?
C12 C17 1.56(3) . ?
C13 C14 1.47(3) . ?
C13 C18 1.60(3) . ?
C14 C15 1.31(3) . ?
C14 C19 1.51(3) . ?
C15 C20 1.52(3) . ?
C16 H16A 0.9600 . ?
C16 H16B 0.9600 . ?
C16 H16C 0.9600 . ?
C17 H17A 0.9600 . ?
C17 H17B 0.9600 . ?
C17 H17C 0.9600 . ?
C18 H18A 0.9600 . ?
C18 H18B 0.9600 . ?
C18 H18C 0.9600 . ?
C19 H19A 0.9600 . ?
C19 H19B 0.9600 . ?
C19 H19C 0.9600 . ?
C20 H20A 0.9600 . ?
C20 H20B 0.9600 . ?
C20 H20C 0.9600 . ?
C21 C22 1.35(3) . ?
C21 C26 1.49(3) . ?
C21 C25 1.46(3) . ?
C22 C27 1.49(3) . ?
C22 C23 1.46(3) . ?
C23 C24 1.41(3) . ?
C23 C28 1.48(3) . ?
C24 C25 1.40(3) . ?
C24 C29 1.53(3) . ?
C25 C30 1.54(3) . ?
C26 H26A 0.9600 . ?
C26 H26B 0.9600 . ?
C26 H26C 0.9600 . ?
C27 H27A 0.9600 . ?
C27 H27B 0.9600 . ?
C27 H27C 0.9600 . ?
C28 H28A 0.9600 . ?
C28 H28B 0.9600 . ?
C28 H28C 0.9600 . ?
C29 H29A 0.9600 . ?
C29 H29B 0.9600 . ?
C29 H29C 0.9600 . ?
C30 H30A 0.9600 . ?
C30 H30B 0.9600 . ?
C30 H30C 0.9600 . ?
C31 C32 1.42(2) . ?
C31 C36 1.36(2) . ?
C32 C33 1.36(3) . ?
C32 H32 0.9300 . ?
C33 C34 1.35(3) . ?
C33 H33 0.9300 . ?
C34 C35 1.39(3) . ?
C34 H34 0.9300 . ?
C35 C36 1.42(3) . ?
C35 H35 0.9300 . ?
C36 H36 0.9300 . ?
C37 C42 1.36(3) . ?
C37 C38 1.43(3) . ?
C38 C39 1.38(3) . ?
C38 H38 0.9300 . ?
C39 C40 1.35(3) . ?
C39 H39 0.9300 . ?
C40 C41 1.40(3) . ?
C40 H40 0.9300 . ?
C41 C42 1.37(3) . ?
C41 H41 0.9300 . ?
C42 H42 0.9300 . ?
C43 C48 1.35(3) . ?
C43 C44 1.42(3) . ?
C44 C45 1.39(3) . ?
C44 H44 0.9300 . ?
C45 C46 1.38(3) . ?
C45 H45 0.9300 . ?
C46 C47 1.39(3) . ?
C46 H46 0.9300 . ?
C47 C48 1.37(3) . ?
C47 H47 0.9300 . ?
C48 H48 0.9300 . ?

loop_
_geom_torsion_atom_site_label_1
_geom_torsion_atom_site_label_2
_geom_torsion_atom_site_label_3
_geom_torsion_atom_site_label_4
_geom_torsion
_geom_torsion_site_symmetry_1
_geom_torsion_site_symmetry_2
_geom_torsion_site_symmetry_3
_geom_torsion_site_symmetry_4
_geom_torsion_publ_flag
N1 Ru1 Mo1 S3 -9.8(7) . . . . ?
S2 Ru1 Mo1 S3 163.3(2) . . . . ?
S1 Ru1 Mo1 S3 -99.1(2) . . . . ?
P1 Ru1 Mo1 S3 115.6(2) . . . . ?
Mo2 Ru1 Mo1 S3 -63.86(16) . . . . ?
Mo3 Ru1 Mo1 S3 -134.09(17) . . . . ?
N1 Ru1 Mo1 C2 -147.5(13) . . . . ?
S2 Ru1 Mo1 C2 25.7(11) . . . . ?
S3 Ru1 Mo1 C2 -137.6(11) . . . . ?
S1 Ru1 Mo1 C2 123.2(11) . . . . ?
P1 Ru1 Mo1 C2 -22.0(11) . . . . ?
Mo2 Ru1 Mo1 C2 158.5(11) . . . . ?
Mo3 Ru1 Mo1 C2 88.3(11) . . . . ?
N1 Ru1 Mo1 S2 -173.1(7) . . . . ?
S3 Ru1 Mo1 S2 -163.3(2) . . . . ?
S1 Ru1 Mo1 S2 97.58(19) . . . . ?
P1 Ru1 Mo1 S2 -47.7(2) . . . . ?
Mo2 Ru1 Mo1 S2 132.84(17) . . . . ?
Mo3 Ru1 Mo1 S2 62.61(16) . . . . ?
N1 Ru1 Mo1 C3 -54(3) . . . . ?
S2 Ru1 Mo1 C3 120(3) . . . . ?
S3 Ru1 Mo1 C3 -44(3) . . . . ?
S1 Ru1 Mo1 C3 -143(3) . . . . ?
P1 Ru1 Mo1 C3 72(3) . . . . ?
Mo2 Ru1 Mo1 C3 -108(3) . . . . ?
Mo3 Ru1 Mo1 C3 -178(3) . . . . ?
N1 Ru1 Mo1 S4 89.8(7) . . . . ?
S2 Ru1 Mo1 S4 -97.10(19) . . . . ?
S3 Ru1 Mo1 S4 99.60(19) . . . . ?
S1 Ru1 Mo1 S4 0.48(16) . . . . ?
P1 Ru1 Mo1 S4 -144.76(18) . . . . ?
Mo2 Ru1 Mo1 S4 35.74(12) . . . . ?
Mo3 Ru1 Mo1 S4 -34.49(12) . . . . ?
N1 Ru1 Mo1 C5 -81.0(9) . . . . ?
S2 Ru1 Mo1 C5 92.1(7) . . . . ?
S3 Ru1 Mo1 C5 -71.2(7) . . . . ?
S1 Ru1 Mo1 C5 -170.3(7) . . . . ?
P1 Ru1 Mo1 C5 44.5(7) . . . . ?
Mo2 Ru1 Mo1 C5 -135.0(7) . . . . ?
Mo3 Ru1 Mo1 C5 154.7(7) . . . . ?
N1 Ru1 Mo1 C4 -46.2(10) . . . . ?
S2 Ru1 Mo1 C4 127.0(7) . . . . ?
S3 Ru1 Mo1 C4 -36.3(7) . . . . ?
S1 Ru1 Mo1 C4 -135.4(7) . . . . ?
P1 Ru1 Mo1 C4 79.3(7) . . . . ?
Mo2 Ru1 Mo1 C4 -100.2(7) . . . . ?
Mo3 Ru1 Mo1 C4 -170.4(7) . . . . ?
N1 Ru1 Mo1 C1 -118.5(9) . . . . ?
S2 Ru1 Mo1 C1 54.7(6) . . . . ?
S3 Ru1 Mo1 C1 -108.6(6) . . . . ?
S1 Ru1 Mo1 C1 152.3(6) . . . . ?
P1 Ru1 Mo1 C1 7.0(6) . . . . ?
Mo2 Ru1 Mo1 C1 -172.5(6) . . . . ?
Mo3 Ru1 Mo1 C1 117.3(6) . . . . ?
N1 Ru1 Mo1 Mo2 54.0(7) . . . . ?
S2 Ru1 Mo1 Mo2 -132.84(17) . . . . ?
S3 Ru1 Mo1 Mo2 63.86(16) . . . . ?
S1 Ru1 Mo1 Mo2 -35.27(12) . . . . ?
P1 Ru1 Mo1 Mo2 179.50(16) . . . . ?
Mo3 Ru1 Mo1 Mo2 -70.23(6) . . . . ?
N1 Ru1 Mo1 Mo3 124.3(7) . . . . ?
S2 Ru1 Mo1 Mo3 -62.61(16) . . . . ?
S3 Ru1 Mo1 Mo3 134.09(16) . . . . ?
S1 Ru1 Mo1 Mo3 34.97(12) . . . . ?
P1 Ru1 Mo1 Mo3 -110.27(15) . . . . ?
Mo2 Ru1 Mo1 Mo3 70.23(6) . . . . ?
S3 Mo1 Mo2 S4 -163.7(2) . . . . ?
C2 Mo1 Mo2 S4 -24.8(11) . . . . ?
S2 Mo1 Mo2 S4 97.52(18) . . . . ?
C3 Mo1 Mo2 S4 -58.4(7) . . . . ?
C5 Mo1 Mo2 S4 -136.0(11) . . . . ?
C4 Mo1 Mo2 S4 -98.9(7) . . . . ?
C1 Mo1 Mo2 S4 -154(5) . . . . ?
Ru1 Mo1 Mo2 S4 132.96(15) . . . . ?
Mo3 Mo1 Mo2 S4 62.57(15) . . . . ?
S3 Mo1 Mo2 C11 -23.8(12) . . . . ?
C2 Mo1 Mo2 C11 115.1(16) . . . . ?
S2 Mo1 Mo2 C11 -122.6(12) . . . . ?
C3 Mo1 Mo2 C11 81.5(14) . . . . ?
S4 Mo1 Mo2 C11 139.9(12) . . . . ?
C5 Mo1 Mo2 C11 3.9(16) . . . . ?
C4 Mo1 Mo2 C11 41.0(14) . . . . ?
C1 Mo1 Mo2 C11 -14(5) . . . . ?
Ru1 Mo1 Mo2 C11 -87.1(12) . . . . ?
Mo3 Mo1 Mo2 C11 -157.5(12) . . . . ?
S3 Mo1 Mo2 S1 98.94(19) . . . . ?
C2 Mo1 Mo2 S1 -122.2(11) . . . . ?
S2 Mo1 Mo2 S1 0.16(17) . . . . ?
C3 Mo1 Mo2 S1 -155.8(7) . . . . ?
S4 Mo1 Mo2 S1 -97.37(19) . . . . ?
C5 Mo1 Mo2 S1 126.7(11) . . . . ?
C4 Mo1 Mo2 S1 163.8(7) . . . . ?
C1 Mo1 Mo2 S1 109(5) . . . . ?
Ru1 Mo1 Mo2 S1 35.59(12) . . . . ?
Mo3 Mo1 Mo2 S1 -34.80(13) . . . . ?
C2 Mo1 Mo2 S3 138.9(11) . . . . ?
S2 Mo1 Mo2 S3 -98.8(2) . . . . ?
C3 Mo1 Mo2 S3 105.3(7) . . . . ?
S4 Mo1 Mo2 S3 163.7(2) . . . . ?
C5 Mo1 Mo2 S3 27.7(11) . . . . ?
C4 Mo1 Mo2 S3 64.8(7) . . . . ?
C1 Mo1 Mo2 S3 10(5) . . . . ?
Ru1 Mo1 Mo2 S3 -63.35(16) . . . . ?
Mo3 Mo1 Mo2 S3 -133.74(17) . . . . ?
S3 Mo1 Mo2 C13 -122.5(9) . . . . ?
C2 Mo1 Mo2 C13 16.4(14) . . . . ?
S2 Mo1 Mo2 C13 138.7(9) . . . . ?
C3 Mo1 Mo2 C13 -17.2(11) . . . . ?
S4 Mo1 Mo2 C13 41.2(9) . . . . ?
C5 Mo1 Mo2 C13 -94.8(14) . . . . ?
C4 Mo1 Mo2 C13 -57.6(11) . . . . ?
C1 Mo1 Mo2 C13 -113(5) . . . . ?
Ru1 Mo1 Mo2 C13 174.2(9) . . . . ?
Mo3 Mo1 Mo2 C13 103.8(9) . . . . ?
S3 Mo1 Mo2 C14 -85.2(8) . . . . ?
C2 Mo1 Mo2 C14 53.7(13) . . . . ?
S2 Mo1 Mo2 C14 176.0(8) . . . . ?
C3 Mo1 Mo2 C14 20.1(11) . . . . ?
S4 Mo1 Mo2 C14 78.5(8) . . . . ?
C5 Mo1 Mo2 C14 -57.5(14) . . . . ?
C4 Mo1 Mo2 C14 -20.3(11) . . . . ?
C1 Mo1 Mo2 C14 -76(5) . . . . ?
Ru1 Mo1 Mo2 C14 -148.5(8) . . . . ?
Mo3 Mo1 Mo2 C14 141.1(8) . . . . ?
S3 Mo1 Mo2 C15 -50.1(8) . . . . ?
C2 Mo1 Mo2 C15 88.8(13) . . . . ?
S2 Mo1 Mo2 C15 -148.9(8) . . . . ?
C3 Mo1 Mo2 C15 55.2(11) . . . . ?
S4 Mo1 Mo2 C15 113.6(8) . . . . ?
C5 Mo1 Mo2 C15 -22.4(14) . . . . ?
C4 Mo1 Mo2 C15 14.8(11) . . . . ?
C1 Mo1 Mo2 C15 -40(5) . . . . ?
Ru1 Mo1 Mo2 C15 -113.4(8) . . . . ?
Mo3 Mo1 Mo2 C15 176.2(8) . . . . ?
S3 Mo1 Mo2 C12 -143(3) . . . . ?
C2 Mo1 Mo2 C12 -4(3) . . . . ?
S2 Mo1 Mo2 C12 118(3) . . . . ?
C3 Mo1 Mo2 C12 -38(3) . . . . ?
S4 Mo1 Mo2 C12 20(3) . . . . ?
C5 Mo1 Mo2 C12 -116(3) . . . . ?
C4 Mo1 Mo2 C12 -78(3) . . . . ?
C1 Mo1 Mo2 C12 -134(5) . . . . ?
Ru1 Mo1 Mo2 C12 153(3) . . . . ?
Mo3 Mo1 Mo2 C12 83(3) . . . . ?
S3 Mo1 Mo2 Ru1 63.35(16) . . . . ?
C2 Mo1 Mo2 Ru1 -157.8(11) . . . . ?
S2 Mo1 Mo2 Ru1 -35.44(12) . . . . ?
C3 Mo1 Mo2 Ru1 168.6(7) . . . . ?
S4 Mo1 Mo2 Ru1 -132.96(15) . . . . ?
C5 Mo1 Mo2 Ru1 91.1(11) . . . . ?
C4 Mo1 Mo2 Ru1 128.2(7) . . . . ?
C1 Mo1 Mo2 Ru1 73(5) . . . . ?
Mo3 Mo1 Mo2 Ru1 -70.39(6) . . . . ?
S3 Mo1 Mo2 Mo3 133.74(17) . . . . ?
C2 Mo1 Mo2 Mo3 -87.4(11) . . . . ?
S2 Mo1 Mo2 Mo3 34.96(12) . . . . ?
C3 Mo1 Mo2 Mo3 -121.0(7) . . . . ?
S4 Mo1 Mo2 Mo3 -62.57(15) . . . . ?
C5 Mo1 Mo2 Mo3 161.5(11) . . . . ?
C4 Mo1 Mo2 Mo3 -161.4(7) . . . . ?
C1 Mo1 Mo2 Mo3 143(5) . . . . ?
Ru1 Mo1 Mo2 Mo3 70.39(6) . . . . ?
N1 Ru1 Mo2 S4 175.5(6) . . . . ?
S2 Ru1 Mo2 S4 -0.31(19) . . . . ?
S3 Ru1 Mo2 S4 -98.4(2) . . . . ?
S1 Ru1 Mo2 S4 97.77(19) . . . . ?
P1 Ru1 Mo2 S4 150.1(19) . . . . ?
Mo1 Ru1 Mo2 S4 -35.91(13) . . . . ?
Mo3 Ru1 Mo2 S4 35.74(13) . . . . ?
N1 Ru1 Mo2 C11 2.3(9) . . . . ?
S2 Ru1 Mo2 C11 -173.5(7) . . . . ?
S3 Ru1 Mo2 C11 88.4(7) . . . . ?
S1 Ru1 Mo2 C11 -75.4(7) . . . . ?
P1 Ru1 Mo2 C11 -23(2) . . . . ?
Mo1 Ru1 Mo2 C11 150.9(7) . . . . ?
Mo3 Ru1 Mo2 C11 -137.5(7) . . . . ?
N1 Ru1 Mo2 S1 77.8(6) . . . . ?
S2 Ru1 Mo2 S1 -98.08(19) . . . . ?
S3 Ru1 Mo2 S1 163.9(2) . . . . ?
P1 Ru1 Mo2 S1 52.3(19) . . . . ?
Mo1 Ru1 Mo2 S1 -133.68(15) . . . . ?
Mo3 Ru1 Mo2 S1 -62.04(15) . . . . ?
N1 Ru1 Mo2 S3 -86.1(6) . . . . ?
S2 Ru1 Mo2 S3 98.1(2) . . . . ?
S1 Ru1 Mo2 S3 -163.9(2) . . . . ?
P1 Ru1 Mo2 S3 -111.6(19) . . . . ?
Mo1 Ru1 Mo2 S3 62.46(16) . . . . ?
Mo3 Ru1 Mo2 S3 134.10(17) . . . . ?
N1 Ru1 Mo2 C13 49(2) . . . . ?
S2 Ru1 Mo2 C13 -127(2) . . . . ?
S3 Ru1 Mo2 C13 135(2) . . . . ?
S1 Ru1 Mo2 C13 -29(2) . . . . ?
P1 Ru1 Mo2 C13 23(3) . . . . ?
Mo1 Ru1 Mo2 C13 -163(2) . . . . ?
Mo3 Ru1 Mo2 C13 -91(2) . . . . ?
N1 Ru1 Mo2 C14 -63.0(13) . . . . ?
S2 Ru1 Mo2 C14 121.2(12) . . . . ?
S3 Ru1 Mo2 C14 23.1(12) . . . . ?
S1 Ru1 Mo2 C14 -140.8(12) . . . . ?
P1 Ru1 Mo2 C14 -88(2) . . . . ?
Mo1 Ru1 Mo2 C14 85.6(12) . . . . ?
Mo3 Ru1 Mo2 C14 157.2(12) . . . . ?
N1 Ru1 Mo2 C15 -35.7(11) . . . . ?
S2 Ru1 Mo2 C15 148.5(9) . . . . ?
S3 Ru1 Mo2 C15 50.4(9) . . . . ?
S1 Ru1 Mo2 C15 -113.5(9) . . . . ?
P1 Ru1 Mo2 C15 -61(2) . . . . ?
Mo1 Ru1 Mo2 C15 112.9(9) . . . . ?
Mo3 Ru1 Mo2 C15 -175.5(9) . . . . ?
N1 Ru1 Mo2 C12 39.4(9) . . . . ?
S2 Ru1 Mo2 C12 -136.4(7) . . . . ?
S3 Ru1 Mo2 C12 125.5(8) . . . . ?
S1 Ru1 Mo2 C12 -38.4(8) . . . . ?
P1 Ru1 Mo2 C12 14(2) . . . . ?
Mo1 Ru1 Mo2 C12 -172.0(7) . . . . ?
Mo3 Ru1 Mo2 C12 -100.4(7) . . . . ?
N1 Ru1 Mo2 Mo1 -148.6(6) . . . . ?
S2 Ru1 Mo2 Mo1 35.60(13) . . . . ?
S3 Ru1 Mo2 Mo1 -62.46(16) . . . . ?
S1 Ru1 Mo2 Mo1 133.68(15) . . . . ?
P1 Ru1 Mo2 Mo1 -174.0(19) . . . . ?
Mo3 Ru1 Mo2 Mo1 71.64(6) . . . . ?
N1 Ru1 Mo2 Mo3 139.8(6) . . . . ?
S2 Ru1 Mo2 Mo3 -36.04(14) . . . . ?
S3 Ru1 Mo2 Mo3 -134.10(17) . . . . ?
S1 Ru1 Mo2 Mo3 62.04(15) . . . . ?
P1 Ru1 Mo2 Mo3 114.3(19) . . . . ?
Mo1 Ru1 Mo2 Mo3 -71.64(6) . . . . ?
S4 Mo2 Mo3 S1 163.2(2) . . . . ?
C11 Mo2 Mo3 S1 30.1(9) . . . . ?
S3 Mo2 Mo3 S1 -98.9(2) . . . . ?
C13 Mo2 Mo3 S1 99.6(10) . . . . ?
C14 Mo2 Mo3 S1 135.1(10) . . . . ?
C15 Mo2 Mo3 S1 78(8) . . . . ?
C12 Mo2 Mo3 S1 61.0(7) . . . . ?
Mo1 Mo2 Mo3 S1 -133.93(17) . . . . ?
Ru1 Mo2 Mo3 S1 -63.75(16) . . . . ?
S4 Mo2 Mo3 S2 -97.5(2) . . . . ?
C11 Mo2 Mo3 S2 129.4(9) . . . . ?
S1 Mo2 Mo3 S2 99.3(2) . . . . ?
S3 Mo2 Mo3 S2 0.42(19) . . . . ?
C13 Mo2 Mo3 S2 -161.1(10) . . . . ?
C14 Mo2 Mo3 S2 -125.6(10) . . . . ?
C15 Mo2 Mo3 S2 177(8) . . . . ?
C12 Mo2 Mo3 S2 160.3(7) . . . . ?
Mo1 Mo2 Mo3 S2 -34.64(14) . . . . ?
Ru1 Mo2 Mo3 S2 35.54(13) . . . . ?
C11 Mo2 Mo3 S4 -133.1(9) . . . . ?
S1 Mo2 Mo3 S4 -163.2(2) . . . . ?
S3 Mo2 Mo3 S4 97.9(2) . . . . ?
C13 Mo2 Mo3 S4 -63.6(10) . . . . ?
C14 Mo2 Mo3 S4 -28.1(10) . . . . ?
C15 Mo2 Mo3 S4 -85(8) . . . . ?
C12 Mo2 Mo3 S4 -102.2(7) . . . . ?
Mo1 Mo2 Mo3 S4 62.87(16) . . . . ?
Ru1 Mo2 Mo3 S4 133.05(17) . . . . ?
S4 Mo2 Mo3 C23 78.5(6) . . . . ?
C11 Mo2 Mo3 C23 -54.6(10) . . . . ?
S1 Mo2 Mo3 C23 -84.7(6) . . . . ?
S3 Mo2 Mo3 C23 176.4(6) . . . . ?
C13 Mo2 Mo3 C23 14.9(11) . . . . ?
C14 Mo2 Mo3 C23 50.4(12) . . . . ?
C15 Mo2 Mo3 C23 -7(8) . . . . ?
C12 Mo2 Mo3 C23 -23.8(9) . . . . ?
Mo1 Mo2 Mo3 C23 141.3(6) . . . . ?
Ru1 Mo2 Mo3 C23 -148.5(6) . . . . ?
S4 Mo2 Mo3 C24 41.0(9) . . . . ?
C11 Mo2 Mo3 C24 -92.1(12) . . . . ?
S1 Mo2 Mo3 C24 -122.2(9) . . . . ?
S3 Mo2 Mo3 C24 138.9(9) . . . . ?
C13 Mo2 Mo3 C24 -22.6(13) . . . . ?
C14 Mo2 Mo3 C24 12.9(14) . . . . ?
C15 Mo2 Mo3 C24 -44(8) . . . . ?
C12 Mo2 Mo3 C24 -61.3(11) . . . . ?
Mo1 Mo2 Mo3 C24 103.8(9) . . . . ?
Ru1 Mo2 Mo3 C24 174.0(9) . . . . ?
S4 Mo2 Mo3 C25 10(2) . . . . ?
C11 Mo2 Mo3 C25 -123(2) . . . . ?
S1 Mo2 Mo3 C25 -153(2) . . . . ?
S3 Mo2 Mo3 C25 108(2) . . . . ?
C13 Mo2 Mo3 C25 -54(2) . . . . ?
C14 Mo2 Mo3 C25 -18(2) . . . . ?
C15 Mo2 Mo3 C25 -75(8) . . . . ?
C12 Mo2 Mo3 C25 -92(2) . . . . ?
Mo1 Mo2 Mo3 C25 73(2) . . . . ?
Ru1 Mo2 Mo3 C25 143(2) . . . . ?
S4 Mo2 Mo3 C21 149.1(14) . . . . ?
C11 Mo2 Mo3 C21 16.1(17) . . . . ?
S1 Mo2 Mo3 C21 -14.1(14) . . . . ?
S3 Mo2 Mo3 C21 -113.0(14) . . . . ?
C13 Mo2 Mo3 C21 85.6(17) . . . . ?
C14 Mo2 Mo3 C21 121.0(18) . . . . ?
C15 Mo2 Mo3 C21 64(8) . . . . ?
C12 Mo2 Mo3 C21 46.9(16) . . . . ?
Mo1 Mo2 Mo3 C21 -148.0(14) . . . . ?
Ru1 Mo2 Mo3 C21 -77.8(14) . . . . ?
S4 Mo2 Mo3 C22 119.0(7) . . . . ?
C11 Mo2 Mo3 C22 -14.1(11) . . . . ?
S1 Mo2 Mo3 C22 -44.2(7) . . . . ?
S3 Mo2 Mo3 C22 -143.1(7) . . . . ?
C13 Mo2 Mo3 C22 55.4(12) . . . . ?
C14 Mo2 Mo3 C22 90.9(12) . . . . ?
C15 Mo2 Mo3 C22 34(8) . . . . ?
C12 Mo2 Mo3 C22 16.7(10) . . . . ?
Mo1 Mo2 Mo3 C22 -178.2(6) . . . . ?
Ru1 Mo2 Mo3 C22 -108.0(6) . . . . ?
S4 Mo2 Mo3 Ru1 -133.05(17) . . . . ?
C11 Mo2 Mo3 Ru1 93.9(8) . . . . ?
S1 Mo2 Mo3 Ru1 63.75(16) . . . . ?
S3 Mo2 Mo3 Ru1 -35.13(14) . . . . ?
C13 Mo2 Mo3 Ru1 163.4(10) . . . . ?
C14 Mo2 Mo3 Ru1 -161.2(10) . . . . ?
C15 Mo2 Mo3 Ru1 142(8) . . . . ?
C12 Mo2 Mo3 Ru1 124.7(7) . . . . ?
Mo1 Mo2 Mo3 Ru1 -70.18(6) . . . . ?
S4 Mo2 Mo3 Mo1 -62.87(16) . . . . ?
C11 Mo2 Mo3 Mo1 164.1(8) . . . . ?
S1 Mo2 Mo3 Mo1 133.93(17) . . . . ?
S3 Mo2 Mo3 Mo1 35.05(14) . . . . ?
C13 Mo2 Mo3 Mo1 -126.4(10) . . . . ?
C14 Mo2 Mo3 Mo1 -91.0(10) . . . . ?
C15 Mo2 Mo3 Mo1 -148(8) . . . . ?
C12 Mo2 Mo3 Mo1 -165.1(7) . . . . ?
Ru1 Mo2 Mo3 Mo1 70.18(6) . . . . ?
N1 Ru1 Mo3 S1 0.6(8) . . . . ?
S2 Ru1 Mo3 S1 -164.3(2) . . . . ?
S3 Ru1 Mo3 S1 98.6(2) . . . . ?
P1 Ru1 Mo3 S1 -112.3(2) . . . . ?
Mo2 Ru1 Mo3 S1 63.43(16) . . . . ?
Mo1 Ru1 Mo3 S1 133.37(16) . . . . ?
N1 Ru1 Mo3 S2 164.9(8) . . . . ?
S3 Ru1 Mo3 S2 -97.1(2) . . . . ?
S1 Ru1 Mo3 S2 164.3(2) . . . . ?
P1 Ru1 Mo3 S2 52.0(2) . . . . ?
Mo2 Ru1 Mo3 S2 -132.31(17) . . . . ?
Mo1 Ru1 Mo3 S2 -62.37(16) . . . . ?
N1 Ru1 Mo3 S4 -98.3(8) . . . . ?
S2 Ru1 Mo3 S4 96.8(2) . . . . ?
S3 Ru1 Mo3 S4 -0.30(19) . . . . ?
S1 Ru1 Mo3 S4 -98.9(2) . . . . ?
P1 Ru1 Mo3 S4 148.8(2) . . . . ?
Mo2 Ru1 Mo3 S4 -35.51(14) . . . . ?
Mo1 Ru1 Mo3 S4 34.43(13) . . . . ?
N1 Ru1 Mo3 C23 26.7(14) . . . . ?
S2 Ru1 Mo3 C23 -138.2(12) . . . . ?
S3 Ru1 Mo3 C23 124.7(12) . . . . ?
S1 Ru1 Mo3 C23 26.1(12) . . . . ?
P1 Ru1 Mo3 C23 -86.2(12) . . . . ?
Mo2 Ru1 Mo3 C23 89.5(12) . . . . ?
Mo1 Ru1 Mo3 C23 159.5(12) . . . . ?
N1 Ru1 Mo3 C24 136(2) . . . . ?
S2 Ru1 Mo3 C24 -29(2) . . . . ?
S3 Ru1 Mo3 C24 -126(2) . . . . ?
S1 Ru1 Mo3 C24 135(2) . . . . ?
P1 Ru1 Mo3 C24 23(2) . . . . ?
Mo2 Ru1 Mo3 C24 -161(2) . . . . ?
Mo1 Ru1 Mo3 C24 -91(2) . . . . ?
N1 Ru1 Mo3 C25 129.7(11) . . . . ?
S2 Ru1 Mo3 C25 -35.2(8) . . . . ?
S3 Ru1 Mo3 C25 -132.3(8) . . . . ?
S1 Ru1 Mo3 C25 129.1(8) . . . . ?
P1 Ru1 Mo3 C25 16.8(8) . . . . ?
Mo2 Ru1 Mo3 C25 -167.5(8) . . . . ?
Mo1 Ru1 Mo3 C25 -97.5(8) . . . . ?
N1 Ru1 Mo3 C21 92.9(10) . . . . ?
S2 Ru1 Mo3 C21 -72.0(7) . . . . ?
S3 Ru1 Mo3 C21 -169.1(7) . . . . ?
S1 Ru1 Mo3 C21 92.3(7) . . . . ?
P1 Ru1 Mo3 C21 -20.0(7) . . . . ?
Mo2 Ru1 Mo3 C21 155.7(7) . . . . ?
Mo1 Ru1 Mo3 C21 -134.3(7) . . . . ?
N1 Ru1 Mo3 C22 56.6(11) . . . . ?
S2 Ru1 Mo3 C22 -108.2(8) . . . . ?
S3 Ru1 Mo3 C22 154.7(8) . . . . ?
S1 Ru1 Mo3 C22 56.0(8) . . . . ?
P1 Ru1 Mo3 C22 -56.3(8) . . . . ?
Mo2 Ru1 Mo3 C22 119.5(8) . . . . ?
Mo1 Ru1 Mo3 C22 -170.6(8) . . . . ?
N1 Ru1 Mo3 Mo2 -62.8(8) . . . . ?
S2 Ru1 Mo3 Mo2 132.31(17) . . . . ?
S3 Ru1 Mo3 Mo2 35.22(14) . . . . ?
S1 Ru1 Mo3 Mo2 -63.43(16) . . . . ?
P1 Ru1 Mo3 Mo2 -175.74(19) . . . . ?
Mo1 Ru1 Mo3 Mo2 69.94(6) . . . . ?
N1 Ru1 Mo3 Mo1 -132.7(8) . . . . ?
S2 Ru1 Mo3 Mo1 62.37(16) . . . . ?
S3 Ru1 Mo3 Mo1 -34.73(13) . . . . ?
S1 Ru1 Mo3 Mo1 -133.37(16) . . . . ?
P1 Ru1 Mo3 Mo1 114.32(18) . . . . ?
Mo2 Ru1 Mo3 Mo1 -69.94(6) . . . . ?
S3 Mo1 Mo3 S1 -0.46(19) . . . . ?
C2 Mo1 Mo3 S1 -179.6(6) . . . . ?
S2 Mo1 Mo3 S1 -98.36(19) . . . . ?
C3 Mo1 Mo3 S1 143.9(7) . . . . ?
S4 Mo1 Mo3 S1 98.7(2) . . . . ?
C5 Mo1 Mo3 S1 -113.9(16) . . . . ?
C4 Mo1 Mo3 S1 119.8(16) . . . . ?
C1 Mo1 Mo3 S1 -139.7(7) . . . . ?
Mo2 Mo1 Mo3 S1 35.14(13) . . . . ?
Ru1 Mo1 Mo3 S1 -35.64(13) . . . . ?
S3 Mo1 Mo3 S2 97.90(19) . . . . ?
C2 Mo1 Mo3 S2 -81.2(6) . . . . ?
C3 Mo1 Mo3 S2 -117.8(7) . . . . ?
S4 Mo1 Mo3 S2 -163.0(2) . . . . ?
C5 Mo1 Mo3 S2 -15.5(16) . . . . ?
C4 Mo1 Mo3 S2 -141.8(16) . . . . ?
C1 Mo1 Mo3 S2 -41.4(7) . . . . ?
Mo2 Mo1 Mo3 S2 133.51(16) . . . . ?
Ru1 Mo1 Mo3 S2 62.72(15) . . . . ?
S3 Mo1 Mo3 S4 -99.1(2) . . . . ?
C2 Mo1 Mo3 S4 81.7(6) . . . . ?
S2 Mo1 Mo3 S4 163.0(2) . . . . ?
C3 Mo1 Mo3 S4 45.2(7) . . . . ?
C5 Mo1 Mo3 S4 147.5(16) . . . . ?
C4 Mo1 Mo3 S4 21.1(16) . . . . ?
C1 Mo1 Mo3 S4 121.6(7) . . . . ?
Mo2 Mo1 Mo3 S4 -63.53(15) . . . . ?
Ru1 Mo1 Mo3 S4 -134.32(16) . . . . ?
S3 Mo1 Mo3 C23 -127.8(11) . . . . ?
C2 Mo1 Mo3 C23 53.1(12) . . . . ?
S2 Mo1 Mo3 C23 134.3(11) . . . . ?
C3 Mo1 Mo3 C23 16.6(13) . . . . ?
S4 Mo1 Mo3 C23 -28.6(11) . . . . ?
C5 Mo1 Mo3 C23 118.9(19) . . . . ?
C4 Mo1 Mo3 C23 -7(2) . . . . ?
C1 Mo1 Mo3 C23 93.0(13) . . . . ?
Mo2 Mo1 Mo3 C23 -92.2(11) . . . . ?
Ru1 Mo1 Mo3 C23 -162.9(11) . . . . ?
S3 Mo1 Mo3 C24 -160.6(7) . . . . ?
C2 Mo1 Mo3 C24 20.2(9) . . . . ?
S2 Mo1 Mo3 C24 101.5(7) . . . . ?
C3 Mo1 Mo3 C24 -16.3(9) . . . . ?
S4 Mo1 Mo3 C24 -61.5(7) . . . . ?
C5 Mo1 Mo3 C24 86.0(17) . . . . ?
C4 Mo1 Mo3 C24 -40.4(18) . . . . ?
C1 Mo1 Mo3 C24 60.1(10) . . . . ?
Mo2 Mo1 Mo3 C24 -125.0(7) . . . . ?
Ru1 Mo1 Mo3 C24 164.2(7) . . . . ?
S3 Mo1 Mo3 C25 160.8(6) . . . . ?
C2 Mo1 Mo3 C25 -18.4(8) . . . . ?
S2 Mo1 Mo3 C25 62.9(6) . . . . ?
C3 Mo1 Mo3 C25 -54.9(9) . . . . ?
S4 Mo1 Mo3 C25 -100.1(6) . . . . ?
C5 Mo1 Mo3 C25 47.4(17) . . . . ?
C4 Mo1 Mo3 C25 -79.0(17) . . . . ?
C1 Mo1 Mo3 C25 21.5(9) . . . . ?
Mo2 Mo1 Mo3 C25 -163.6(6) . . . . ?
Ru1 Mo1 Mo3 C25 125.6(6) . . . . ?
S3 Mo1 Mo3 C21 126.2(8) . . . . ?
C2 Mo1 Mo3 C21 -52.9(10) . . . . ?
S2 Mo1 Mo3 C21 28.3(8) . . . . ?
C3 Mo1 Mo3 C21 -89.4(10) . . . . ?
S4 Mo1 Mo3 C21 -134.6(8) . . . . ?
C5 Mo1 Mo3 C21 12.9(17) . . . . ?
C4 Mo1 Mo3 C21 -113.5(18) . . . . ?
C1 Mo1 Mo3 C21 -13.0(10) . . . . ?
Mo2 Mo1 Mo3 C21 161.8(8) . . . . ?
Ru1 Mo1 Mo3 C21 91.1(8) . . . . ?
S3 Mo1 Mo3 C22 134(3) . . . . ?
C2 Mo1 Mo3 C22 -45(4) . . . . ?
S2 Mo1 Mo3 C22 36(3) . . . . ?
C3 Mo1 Mo3 C22 -82(4) . . . . ?
S4 Mo1 Mo3 C22 -127(4) . . . . ?
C5 Mo1 Mo3 C22 21(4) . . . . ?
C4 Mo1 Mo3 C22 -106(4) . . . . ?
C1 Mo1 Mo3 C22 -5(4) . . . . ?
Mo2 Mo1 Mo3 C22 170(3) . . . . ?
Ru1 Mo1 Mo3 C22 99(3) . . . . ?
S3 Mo1 Mo3 Mo2 -35.60(13) . . . . ?
C2 Mo1 Mo3 Mo2 145.3(6) . . . . ?
S2 Mo1 Mo3 Mo2 -133.51(16) . . . . ?
C3 Mo1 Mo3 Mo2 108.7(7) . . . . ?
S4 Mo1 Mo3 Mo2 63.53(15) . . . . ?
C5 Mo1 Mo3 Mo2 -149.0(16) . . . . ?
C4 Mo1 Mo3 Mo2 84.7(16) . . . . ?
C1 Mo1 Mo3 Mo2 -174.9(7) . . . . ?
Ru1 Mo1 Mo3 Mo2 -70.79(6) . . . . ?
S3 Mo1 Mo3 Ru1 35.18(13) . . . . ?
C2 Mo1 Mo3 Ru1 -143.9(6) . . . . ?
S2 Mo1 Mo3 Ru1 -62.72(15) . . . . ?
C3 Mo1 Mo3 Ru1 179.5(7) . . . . ?
S4 Mo1 Mo3 Ru1 134.32(16) . . . . ?
C5 Mo1 Mo3 Ru1 -78.2(16) . . . . ?
C4 Mo1 Mo3 Ru1 155.4(16) . . . . ?
C1 Mo1 Mo3 Ru1 -104.1(7) . . . . ?
Mo2 Mo1 Mo3 Ru1 70.79(6) . . . . ?
S2 Mo3 S1 Mo2 -90.56(16) . . . . ?
S4 Mo3 S1 Mo2 13.44(17) . . . . ?
C23 Mo3 S1 Mo2 114.1(6) . . . . ?
C24 Mo3 S1 Mo2 115.9(7) . . . . ?
C25 Mo3 S1 Mo2 168.9(9) . . . . ?
C21 Mo3 S1 Mo2 174.4(6) . . . . ?
C22 Mo3 S1 Mo2 147.0(6) . . . . ?
Ru1 Mo3 S1 Mo2 -78.08(13) . . . . ?
Mo1 Mo3 S1 Mo2 -38.79(12) . . . . ?
S2 Mo3 S1 Ru1 -12.48(17) . . . . ?
S4 Mo3 S1 Ru1 91.53(16) . . . . ?
C23 Mo3 S1 Ru1 -167.8(6) . . . . ?
C24 Mo3 S1 Ru1 -166.0(7) . . . . ?
C25 Mo3 S1 Ru1 -113.0(9) . . . . ?
C21 Mo3 S1 Ru1 -107.5(6) . . . . ?
C22 Mo3 S1 Ru1 -134.9(6) . . . . ?
Mo2 Mo3 S1 Ru1 78.08(13) . . . . ?
Mo1 Mo3 S1 Ru1 39.30(12) . . . . ?
S4 Mo2 S1 Mo3 -13.46(17) . . . . ?
C11 Mo2 S1 Mo3 -162.0(6) . . . . ?
S3 Mo2 S1 Mo3 92.35(16) . . . . ?
C13 Mo2 S1 Mo3 -108.4(6) . . . . ?
C14 Mo2 S1 Mo3 -133.5(13) . . . . ?
C15 Mo2 S1 Mo3 -172.6(6) . . . . ?
C12 Mo2 S1 Mo3 -128.4(6) . . . . ?
Mo1 Mo2 S1 Mo3 39.77(12) . . . . ?
Ru1 Mo2 S1 Mo3 79.33(13) . . . . ?
S4 Mo2 S1 Ru1 -92.79(16) . . . . ?
C11 Mo2 S1 Ru1 118.6(6) . . . . ?
S3 Mo2 S1 Ru1 13.02(17) . . . . ?
C13 Mo2 S1 Ru1 172.3(6) . . . . ?
C14 Mo2 S1 Ru1 147.2(13) . . . . ?
C15 Mo2 S1 Ru1 108.0(6) . . . . ?
C12 Mo2 S1 Ru1 152.3(6) . . . . ?
Mo1 Mo2 S1 Ru1 -39.56(11) . . . . ?
Mo3 Mo2 S1 Ru1 -79.33(13) . . . . ?
N1 Ru1 S1 Mo3 -179.5(6) . . . . ?
S2 Ru1 S1 Mo3 12.58(18) . . . . ?
S3 Ru1 S1 Mo3 -92.34(16) . . . . ?
P1 Ru1 S1 Mo3 104.57(19) . . . . ?
Mo2 Ru1 S1 Mo3 -79.30(13) . . . . ?
Mo1 Ru1 S1 Mo3 -40.02(12) . . . . ?
N1 Ru1 S1 Mo2 -100.2(6) . . . . ?
S2 Ru1 S1 Mo2 91.89(16) . . . . ?
S3 Ru1 S1 Mo2 -13.04(17) . . . . ?
P1 Ru1 S1 Mo2 -176.13(16) . . . . ?
Mo1 Ru1 S1 Mo2 39.29(11) . . . . ?
Mo3 Ru1 S1 Mo2 79.30(13) . . . . ?
N1 Ru1 S2 Mo1 159(2) . . . . ?
S3 Ru1 S2 Mo1 13.25(17) . . . . ?
S1 Ru1 S2 Mo1 -92.65(16) . . . . ?
P1 Ru1 S2 Mo1 142.13(17) . . . . ?
Mo2 Ru1 S2 Mo1 -39.85(13) . . . . ?
Mo3 Ru1 S2 Mo1 -80.20(13) . . . . ?
N1 Ru1 S2 Mo3 -120(2) . . . . ?
S3 Ru1 S2 Mo3 93.46(17) . . . . ?
S1 Ru1 S2 Mo3 -12.45(17) . . . . ?
P1 Ru1 S2 Mo3 -137.67(17) . . . . ?
Mo2 Ru1 S2 Mo3 40.35(13) . . . . ?
Mo1 Ru1 S2 Mo3 80.20(13) . . . . ?
S3 Mo1 S2 Ru1 -13.44(18) . . . . ?
C2 Mo1 S2 Ru1 -166.4(6) . . . . ?
C3 Mo1 S2 Ru1 -168.0(8) . . . . ?
S4 Mo1 S2 Ru1 92.78(17) . . . . ?
C5 Mo1 S2 Ru1 -107.1(6) . . . . ?
C4 Mo1 S2 Ru1 -116.8(10) . . . . ?
C1 Mo1 S2 Ru1 -133.4(6) . . . . ?
Mo2 Mo1 S2 Ru1 39.98(12) . . . . ?
Mo3 Mo1 S2 Ru1 79.28(14) . . . . ?
S3 Mo1 S2 Mo3 -92.72(16) . . . . ?
C2 Mo1 S2 Mo3 114.3(6) . . . . ?
C3 Mo1 S2 Mo3 112.7(8) . . . . ?
S4 Mo1 S2 Mo3 13.50(17) . . . . ?
C5 Mo1 S2 Mo3 173.6(6) . . . . ?
C4 Mo1 S2 Mo3 163.9(10) . . . . ?
C1 Mo1 S2 Mo3 147.3(6) . . . . ?
Mo2 Mo1 S2 Mo3 -39.30(12) . . . . ?
Ru1 Mo1 S2 Mo3 -79.28(14) . . . . ?
S1 Mo3 S2 Ru1 12.69(18) . . . . ?
S4 Mo3 S2 Ru1 -92.59(16) . . . . ?
C23 Mo3 S2 Ru1 146.3(10) . . . . ?
C24 Mo3 S2 Ru1 172.7(5) . . . . ?
C25 Mo3 S2 Ru1 154.6(6) . . . . ?
C21 Mo3 S2 Ru1 119.1(5) . . . . ?
C22 Mo3 S2 Ru1 106.5(6) . . . . ?
Mo2 Mo3 S2 Ru1 -40.15(13) . . . . ?
Mo1 Mo3 S2 Ru1 -79.12(12) . . . . ?
S1 Mo3 S2 Mo1 91.81(16) . . . . ?
S4 Mo3 S2 Mo1 -13.47(16) . . . . ?
C23 Mo3 S2 Mo1 -134.6(10) . . . . ?
C24 Mo3 S2 Mo1 -108.2(5) . . . . ?
C25 Mo3 S2 Mo1 -126.2(6) . . . . ?
C21 Mo3 S2 Mo1 -161.8(5) . . . . ?
C22 Mo3 S2 Mo1 -174.3(6) . . . . ?
Mo2 Mo3 S2 Mo1 38.98(12) . . . . ?
Ru1 Mo3 S2 Mo1 79.12(12) . . . . ?
C2 Mo1 S3 Ru1 139.5(10) . . . . ?
S2 Mo1 S3 Ru1 13.29(18) . . . . ?
C3 Mo1 S3 Ru1 172.0(6) . . . . ?
S4 Mo1 S3 Ru1 -91.43(16) . . . . ?
C5 Mo1 S3 Ru1 119.3(7) . . . . ?
C4 Mo1 S3 Ru1 155.2(6) . . . . ?
C1 Mo1 S3 Ru1 103.1(7) . . . . ?
Mo2 Mo1 S3 Ru1 -78.29(13) . . . . ?
Mo3 Mo1 S3 Ru1 -39.03(12) . . . . ?
C2 Mo1 S3 Mo2 -142.2(10) . . . . ?
S2 Mo1 S3 Mo2 91.58(17) . . . . ?
C3 Mo1 S3 Mo2 -109.7(6) . . . . ?
S4 Mo1 S3 Mo2 -13.13(17) . . . . ?
C5 Mo1 S3 Mo2 -162.4(7) . . . . ?
C4 Mo1 S3 Mo2 -126.5(6) . . . . ?
C1 Mo1 S3 Mo2 -178.6(6) . . . . ?
Ru1 Mo1 S3 Mo2 78.29(13) . . . . ?
Mo3 Mo1 S3 Mo2 39.26(13) . . . . ?
N1 Ru1 S3 Mo1 173.7(4) . . . . ?
S2 Ru1 S3 Mo1 -13.32(18) . . . . ?
S1 Ru1 S3 Mo1 91.63(16) . . . . ?
P1 Ru1 S3 Mo1 -106.1(2) . . . . ?
Mo2 Ru1 S3 Mo1 78.65(13) . . . . ?
Mo3 Ru1 S3 Mo1 39.53(13) . . . . ?
N1 Ru1 S3 Mo2 95.0(4) . . . . ?
S2 Ru1 S3 Mo2 -91.96(17) . . . . ?
S1 Ru1 S3 Mo2 12.98(17) . . . . ?
P1 Ru1 S3 Mo2 175.22(19) . . . . ?
Mo1 Ru1 S3 Mo2 -78.65(13) . . . . ?
Mo3 Ru1 S3 Mo2 -39.12(13) . . . . ?
S4 Mo2 S3 Mo1 13.13(17) . . . . ?
C11 Mo2 S3 Mo1 169.5(6) . . . . ?
S1 Mo2 S3 Mo1 -92.31(17) . . . . ?
C13 Mo2 S3 Mo1 115.9(10) . . . . ?
C14 Mo2 S3 Mo1 111.8(6) . . . . ?
C15 Mo2 S3 Mo1 140.4(8) . . . . ?
C12 Mo2 S3 Mo1 167.9(10) . . . . ?
Ru1 Mo2 S3 Mo1 -79.23(12) . . . . ?
Mo3 Mo2 S3 Mo1 -39.94(13) . . . . ?
S4 Mo2 S3 Ru1 92.36(16) . . . . ?
C11 Mo2 S3 Ru1 -111.3(6) . . . . ?
S1 Mo2 S3 Ru1 -13.07(17) . . . . ?
C13 Mo2 S3 Ru1 -164.8(10) . . . . ?
C14 Mo2 S3 Ru1 -169.0(6) . . . . ?
C15 Mo2 S3 Ru1 -140.4(8) . . . . ?
C12 Mo2 S3 Ru1 -112.9(10) . . . . ?
Mo1 Mo2 S3 Ru1 79.23(12) . . . . ?
Mo3 Mo2 S3 Ru1 39.29(13) . . . . ?
C11 Mo2 S4 Mo1 -150.6(11) . . . . ?
S1 Mo2 S4 Mo1 93.42(16) . . . . ?
S3 Mo2 S4 Mo1 -13.00(17) . . . . ?
C13 Mo2 S4 Mo1 -151.5(8) . . . . ?
C14 Mo2 S4 Mo1 -115.7(7) . . . . ?
C15 Mo2 S4 Mo1 -107.4(7) . . . . ?
C12 Mo2 S4 Mo1 -174.9(7) . . . . ?
Ru1 Mo2 S4 Mo1 40.05(12) . . . . ?
Mo3 Mo2 S4 Mo1 80.09(12) . . . . ?
C11 Mo2 S4 Mo3 129.3(11) . . . . ?
S1 Mo2 S4 Mo3 13.33(17) . . . . ?
S3 Mo2 S4 Mo3 -93.10(16) . . . . ?
C13 Mo2 S4 Mo3 128.4(8) . . . . ?
C14 Mo2 S4 Mo3 164.2(7) . . . . ?
C15 Mo2 S4 Mo3 172.5(7) . . . . ?
C12 Mo2 S4 Mo3 105.0(7) . . . . ?
Mo1 Mo2 S4 Mo3 -80.09(12) . . . . ?
Ru1 Mo2 S4 Mo3 -40.04(13) . . . . ?
S3 Mo1 S4 Mo2 13.24(18) . . . . ?
C2 Mo1 S4 Mo2 167.2(5) . . . . ?
S2 Mo1 S4 Mo2 -92.23(16) . . . . ?
C3 Mo1 S4 Mo2 134.1(6) . . . . ?
C5 Mo1 S4 Mo2 124.5(11) . . . . ?
C4 Mo1 S4 Mo2 107.7(5) . . . . ?
C1 Mo1 S4 Mo2 175.8(7) . . . . ?
Ru1 Mo1 S4 Mo2 -39.96(11) . . . . ?
Mo3 Mo1 S4 Mo2 -78.73(13) . . . . ?
S3 Mo1 S4 Mo3 91.97(17) . . . . ?
C2 Mo1 S4 Mo3 -114.0(5) . . . . ?
S2 Mo1 S4 Mo3 -13.49(17) . . . . ?
C3 Mo1 S4 Mo3 -147.2(6) . . . . ?
C5 Mo1 S4 Mo3 -156.8(11) . . . . ?
C4 Mo1 S4 Mo3 -173.6(5) . . . . ?
C1 Mo1 S4 Mo3 -105.5(8) . . . . ?
Mo2 Mo1 S4 Mo3 78.73(13) . . . . ?
Ru1 Mo1 S4 Mo3 38.78(12) . . . . ?
S1 Mo3 S4 Mo2 -13.51(17) . . . . ?
S2 Mo3 S4 Mo2 91.59(16) . . . . ?
C23 Mo3 S4 Mo2 -117.5(6) . . . . ?
C24 Mo3 S4 Mo2 -151.4(7) . . . . ?
C25 Mo3 S4 Mo2 -177.1(6) . . . . ?
C21 Mo3 S4 Mo2 -159.1(12) . . . . ?
C22 Mo3 S4 Mo2 -110.7(9) . . . . ?
Ru1 Mo3 S4 Mo2 39.68(13) . . . . ?
Mo1 Mo3 S4 Mo2 78.21(12) . . . . ?
S1 Mo3 S4 Mo1 -91.72(16) . . . . ?
S2 Mo3 S4 Mo1 13.39(16) . . . . ?
C23 Mo3 S4 Mo1 164.3(6) . . . . ?
C24 Mo3 S4 Mo1 130.4(7) . . . . ?
C25 Mo3 S4 Mo1 104.7(6) . . . . ?
C21 Mo3 S4 Mo1 122.7(12) . . . . ?
C22 Mo3 S4 Mo1 171.1(8) . . . . ?
Mo2 Mo3 S4 Mo1 -78.21(12) . . . . ?
Ru1 Mo3 S4 Mo1 -38.52(12) . . . . ?
N1 Ru1 P1 C43 35.0(11) . . . . ?
S2 Ru1 P1 C43 -148.8(9) . . . . ?
S3 Ru1 P1 C43 -48.0(9) . . . . ?
S1 Ru1 P1 C43 110.6(9) . . . . ?
Mo2 Ru1 P1 C43 61(2) . . . . ?
Mo1 Ru1 P1 C43 -113.2(9) . . . . ?
Mo3 Ru1 P1 C43 172.7(9) . . . . ?
N1 Ru1 P1 C37 154.6(10) . . . . ?
S2 Ru1 P1 C37 -29.2(8) . . . . ?
S3 Ru1 P1 C37 71.6(8) . . . . ?
S1 Ru1 P1 C37 -129.8(8) . . . . ?
Mo2 Ru1 P1 C37 -180(100) . . . . ?
Mo1 Ru1 P1 C37 6.5(8) . . . . ?
Mo3 Ru1 P1 C37 -67.6(8) . . . . ?
N1 Ru1 P1 C31 -84.1(8) . . . . ?
S2 Ru1 P1 C31 92.1(6) . . . . ?
S3 Ru1 P1 C31 -167.1(6) . . . . ?
S1 Ru1 P1 C31 -8.5(6) . . . . ?
Mo2 Ru1 P1 C31 -58(2) . . . . ?
Mo1 Ru1 P1 C31 127.8(6) . . . . ?
Mo3 Ru1 P1 C31 53.7(6) . . . . ?
S3 Mo1 C1 C5 30.0(18) . . . . ?
C2 Mo1 C1 C5 -116(2) . . . . ?
S2 Mo1 C1 C5 130.4(16) . . . . ?
C3 Mo1 C1 C5 -78.8(16) . . . . ?
S4 Mo1 C1 C5 -130.1(15) . . . . ?
C4 Mo1 C1 C5 -37.3(15) . . . . ?
Mo2 Mo1 C1 C5 21(6) . . . . ?
Ru1 Mo1 C1 C5 90.5(16) . . . . ?
Mo3 Mo1 C1 C5 161.7(14) . . . . ?
S3 Mo1 C1 C2 145.8(11) . . . . ?
S2 Mo1 C1 C2 -113.8(12) . . . . ?
C3 Mo1 C1 C2 36.9(12) . . . . ?
S4 Mo1 C1 C2 -14.4(16) . . . . ?
C5 Mo1 C1 C2 116(2) . . . . ?
C4 Mo1 C1 C2 78.4(14) . . . . ?
Mo2 Mo1 C1 C2 137(4) . . . . ?
Ru1 Mo1 C1 C2 -153.8(11) . . . . ?
Mo3 Mo1 C1 C2 -82.5(13) . . . . ?
S3 Mo1 C1 C6 -96(2) . . . . ?
C2 Mo1 C1 C6 118(3) . . . . ?
S2 Mo1 C1 C6 4(2) . . . . ?
C3 Mo1 C1 C6 155(2) . . . . ?
S4 Mo1 C1 C6 104(2) . . . . ?
C5 Mo1 C1 C6 -126(3) . . . . ?
C4 Mo1 C1 C6 -164(3) . . . . ?
Mo2 Mo1 C1 C6 -105(5) . . . . ?
Ru1 Mo1 C1 C6 -36(2) . . . . ?
Mo3 Mo1 C1 C6 36(2) . . . . ?
C5 C1 C2 C3 -4(2) . . . . ?
C6 C1 C2 C3 175(2) . . . . ?
Mo1 C1 C2 C3 -65.9(15) . . . . ?
C5 C1 C2 C7 -173(2) . . . . ?
C6 C1 C2 C7 6(3) . . . . ?
Mo1 C1 C2 C7 125(2) . . . . ?
C5 C1 C2 Mo1 62.0(15) . . . . ?
C6 C1 C2 Mo1 -119(2) . . . . ?
S3 Mo1 C2 C3 54.9(18) . . . . ?
S2 Mo1 C2 C3 -177.9(13) . . . . ?
S4 Mo1 C2 C3 -75.1(14) . . . . ?
C5 Mo1 C2 C3 78.9(15) . . . . ?
C4 Mo1 C2 C3 36.6(13) . . . . ?
C1 Mo1 C2 C3 115.3(19) . . . . ?
Mo2 Mo1 C2 C3 -55.5(19) . . . . ?
Ru1 Mo1 C2 C3 162.1(11) . . . . ?
Mo3 Mo1 C2 C3 -126.6(12) . . . . ?
S3 Mo1 C2 C1 -60.3(16) . . . . ?
S2 Mo1 C2 C1 66.8(12) . . . . ?
C3 Mo1 C2 C1 -115.3(19) . . . . ?
S4 Mo1 C2 C1 169.6(11) . . . . ?
C5 Mo1 C2 C1 -36.4(13) . . . . ?
C4 Mo1 C2 C1 -78.7(14) . . . . ?
Mo2 Mo1 C2 C1 -170.8(9) . . . . ?
Ru1 Mo1 C2 C1 46.8(18) . . . . ?
Mo3 Mo1 C2 C1 118.1(12) . . . . ?
S3 Mo1 C2 C7 179.0(16) . . . . ?
S2 Mo1 C2 C7 -54(2) . . . . ?
C3 Mo1 C2 C7 124(3) . . . . ?
S4 Mo1 C2 C7 49(2) . . . . ?
C5 Mo1 C2 C7 -157(2) . . . . ?
C4 Mo1 C2 C7 161(2) . . . . ?
C1 Mo1 C2 C7 -121(3) . . . . ?
Mo2 Mo1 C2 C7 69(2) . . . . ?
Ru1 Mo1 C2 C7 -74(2) . . . . ?
Mo3 Mo1 C2 C7 -3(2) . . . . ?
C1 C2 C3 C4 2(2) . . . . ?
C7 C2 C3 C4 171(2) . . . . ?
Mo1 C2 C3 C4 -65.0(15) . . . . ?
C1 C2 C3 C8 -171(2) . . . . ?
C7 C2 C3 C8 -3(4) . . . . ?
Mo1 C2 C3 C8 122(2) . . . . ?
C1 C2 C3 Mo1 67.2(14) . . . . ?
C7 C2 C3 Mo1 -124(2) . . . . ?
S3 Mo1 C3 C2 -148.1(12) . . . . ?
S2 Mo1 C3 C2 2.8(17) . . . . ?
S4 Mo1 C3 C2 107.3(14) . . . . ?
C5 Mo1 C3 C2 -78.9(14) . . . . ?
C4 Mo1 C3 C2 -118.0(18) . . . . ?
C1 Mo1 C3 C2 -38.7(13) . . . . ?
Mo2 Mo1 C3 C2 149.4(12) . . . . ?
Ru1 Mo1 C3 C2 -109(3) . . . . ?
Mo3 Mo1 C3 C2 73.6(14) . . . . ?
S3 Mo1 C3 C4 -30.1(13) . . . . ?
C2 Mo1 C3 C4 118.0(18) . . . . ?
S2 Mo1 C3 C4 120.9(12) . . . . ?
S4 Mo1 C3 C4 -134.7(12) . . . . ?
C5 Mo1 C3 C4 39.1(11) . . . . ?
C1 Mo1 C3 C4 79.3(12) . . . . ?
Mo2 Mo1 C3 C4 -92.5(11) . . . . ?
Ru1 Mo1 C3 C4 9(4) . . . . ?
Mo3 Mo1 C3 C4 -168.4(9) . . . . ?
S3 Mo1 C3 C8 90(2) . . . . ?
C2 Mo1 C3 C8 -122(3) . . . . ?
S2 Mo1 C3 C8 -118.7(19) . . . . ?
S4 Mo1 C3 C8 -14(2) . . . . ?
C5 Mo1 C3 C8 160(3) . . . . ?
C4 Mo1 C3 C8 120(3) . . . . ?
C1 Mo1 C3 C8 -160(2) . . . . ?
Mo2 Mo1 C3 C8 28(2) . . . . ?
Ru1 Mo1 C3 C8 130(3) . . . . ?
Mo3 Mo1 C3 C8 -48(2) . . . . ?
C2 C3 C4 C5 0(2) . . . . ?
C8 C3 C4 C5 174(2) . . . . ?
Mo1 C3 C4 C5 -63.7(14) . . . . ?
C2 C3 C4 C9 -176(2) . . . . ?
C8 C3 C4 C9 -3(4) . . . . ?
Mo1 C3 C4 C9 120(2) . . . . ?
C2 C3 C4 Mo1 63.9(15) . . . . ?
C8 C3 C4 Mo1 -123(2) . . . . ?
S3 Mo1 C4 C3 154.3(12) . . . . ?
C2 Mo1 C4 C3 -35.8(11) . . . . ?
S2 Mo1 C4 C3 -97.8(15) . . . . ?
S4 Mo1 C4 C3 50.5(12) . . . . ?
C5 Mo1 C4 C3 -113.8(17) . . . . ?
C1 Mo1 C4 C3 -78.4(12) . . . . ?
Mo2 Mo1 C4 C3 108.3(11) . . . . ?
Ru1 Mo1 C4 C3 -177.8(9) . . . . ?
Mo3 Mo1 C4 C3 33(2) . . . . ?
S3 Mo1 C4 C5 -91.9(13) . . . . ?
C2 Mo1 C4 C5 77.9(14) . . . . ?
S2 Mo1 C4 C5 16.0(19) . . . . ?
C3 Mo1 C4 C5 113.8(17) . . . . ?
S4 Mo1 C4 C5 164.3(12) . . . . ?
C1 Mo1 C4 C5 35.4(13) . . . . ?
Mo2 Mo1 C4 C5 -137.9(12) . . . . ?
Ru1 Mo1 C4 C5 -64.0(15) . . . . ?
Mo3 Mo1 C4 C5 146.5(15) . . . . ?
S3 Mo1 C4 C9 29(2) . . . . ?
C2 Mo1 C4 C9 -161(3) . . . . ?
S2 Mo1 C4 C9 137(2) . . . . ?
C3 Mo1 C4 C9 -125(3) . . . . ?
S4 Mo1 C4 C9 -75(2) . . . . ?
C5 Mo1 C4 C9 121(3) . . . . ?
C1 Mo1 C4 C9 156(3) . . . . ?
Mo2 Mo1 C4 C9 -17(3) . . . . ?
Ru1 Mo1 C4 C9 57(3) . . . . ?
Mo3 Mo1 C4 C9 -93(3) . . . . ?
C2 C1 C5 C4 4(2) . . . . ?
C6 C1 C5 C4 -174(2) . . . . ?
Mo1 C1 C5 C4 64.7(15) . . . . ?
C2 C1 C5 C10 177(2) . . . . ?
C6 C1 C5 C10 -2(4) . . . . ?
Mo1 C1 C5 C10 -123(3) . . . . ?
C2 C1 C5 Mo1 -60.6(14) . . . . ?
C6 C1 C5 Mo1 121(2) . . . . ?
C3 C4 C5 C1 -3(2) . . . . ?
C9 C4 C5 C1 174(2) . . . . ?
Mo1 C4 C5 C1 -66.0(16) . . . . ?
C3 C4 C5 C10 -176(2) . . . . ?
C9 C4 C5 C10 0(3) . . . . ?
Mo1 C4 C5 C10 121(2) . . . . ?
C3 C4 C5 Mo1 63.2(13) . . . . ?
C9 C4 C5 Mo1 -120(2) . . . . ?
S3 Mo1 C5 C1 -154.5(15) . . . . ?
C2 Mo1 C5 C1 38.6(14) . . . . ?
S2 Mo1 C5 C1 -51.8(16) . . . . ?
C3 Mo1 C5 C1 79.4(15) . . . . ?
S4 Mo1 C5 C1 90.7(18) . . . . ?
C4 Mo1 C5 C1 118(2) . . . . ?
Mo2 Mo1 C5 C1 -176.2(11) . . . . ?
Ru1 Mo1 C5 C1 -106.0(14) . . . . ?
Mo3 Mo1 C5 C1 -39(3) . . . . ?
S3 Mo1 C5 C4 87.8(13) . . . . ?
C2 Mo1 C5 C4 -79.1(14) . . . . ?
S2 Mo1 C5 C4 -169.5(12) . . . . ?
C3 Mo1 C5 C4 -38.3(12) . . . . ?
S4 Mo1 C5 C4 -27(2) . . . . ?
C1 Mo1 C5 C4 -118(2) . . . . ?
Mo2 Mo1 C5 C4 66.1(17) . . . . ?
Ru1 Mo1 C5 C4 136.2(12) . . . . ?
Mo3 Mo1 C5 C4 -157.0(12) . . . . ?
S3 Mo1 C5 C10 -29(2) . . . . ?
C2 Mo1 C5 C10 165(3) . . . . ?
S2 Mo1 C5 C10 74(2) . . . . ?
C3 Mo1 C5 C10 -155(3) . . . . ?
S4 Mo1 C5 C10 -143.3(18) . . . . ?
C4 Mo1 C5 C10 -116(3) . . . . ?
C1 Mo1 C5 C10 126(3) . . . . ?
Mo2 Mo1 C5 C10 -50(3) . . . . ?
Ru1 Mo1 C5 C10 20(2) . . . . ?
Mo3 Mo1 C5 C10 87(2) . . . . ?
S4 Mo2 C11 C12 -41(2) . . . . ?
S1 Mo2 C11 C12 77.1(14) . . . . ?
S3 Mo2 C11 C12 -178.2(13) . . . . ?
C13 Mo2 C11 C12 -39.9(14) . . . . ?
C14 Mo2 C11 C12 -84.2(15) . . . . ?
C15 Mo2 C11 C12 -118(2) . . . . ?
Mo1 Mo2 C11 C12 -159.2(12) . . . . ?
Ru1 Mo2 C11 C12 127.4(13) . . . . ?
Mo3 Mo2 C11 C12 53.9(17) . . . . ?
S4 Mo2 C11 C15 77.2(19) . . . . ?
S1 Mo2 C11 C15 -164.8(13) . . . . ?
S3 Mo2 C11 C15 -60.0(14) . . . . ?
C13 Mo2 C11 C15 78.2(15) . . . . ?
C14 Mo2 C11 C15 34.0(13) . . . . ?
C12 Mo2 C11 C15 118(2) . . . . ?
Mo1 Mo2 C11 C15 -41(2) . . . . ?
Ru1 Mo2 C11 C15 -114.5(13) . . . . ?
Mo3 Mo2 C11 C15 172.1(11) . . . . ?
S4 Mo2 C11 C16 -154.0(18) . . . . ?
S1 Mo2 C11 C16 -36(2) . . . . ?
S3 Mo2 C11 C16 69(2) . . . . ?
C13 Mo2 C11 C16 -153(3) . . . . ?
C14 Mo2 C11 C16 163(3) . . . . ?
C15 Mo2 C11 C16 129(3) . . . . ?
C12 Mo2 C11 C16 -113(3) . . . . ?
Mo1 Mo2 C11 C16 88(3) . . . . ?
Ru1 Mo2 C11 C16 14(2) . . . . ?
Mo3 Mo2 C11 C16 -59(3) . . . . ?
C15 C11 C12 C13 -3(2) . . . . ?
C16 C11 C12 C13 -172.4(17) . . . . ?
Mo2 C11 C12 C13 64.2(14) . . . . ?
C15 C11 C12 C17 169(2) . . . . ?
C16 C11 C12 C17 -1(3) . . . . ?
Mo2 C11 C12 C17 -124(2) . . . . ?
C15 C11 C12 Mo2 -67.1(15) . . . . ?
C16 C11 C12 Mo2 123.4(18) . . . . ?
S4 Mo2 C12 C11 155.3(12) . . . . ?
S1 Mo2 C12 C11 -103.3(14) . . . . ?
S3 Mo2 C12 C11 3(2) . . . . ?
C13 Mo2 C12 C11 110(2) . . . . ?
C14 Mo2 C12 C11 73.4(14) . . . . ?
C15 Mo2 C12 C11 35.7(13) . . . . ?
Mo1 Mo2 C12 C11 138(2) . . . . ?
Ru1 Mo2 C12 C11 -73.7(15) . . . . ?
Mo3 Mo2 C12 C11 -146.4(12) . . . . ?
S4 Mo2 C12 C13 45.0(15) . . . . ?
C11 Mo2 C12 C13 -110(2) . . . . ?
S1 Mo2 C12 C13 146.4(14) . . . . ?
S3 Mo2 C12 C13 -107.6(15) . . . . ?
C14 Mo2 C12 C13 -36.9(13) . . . . ?
C15 Mo2 C12 C13 -74.7(15) . . . . ?
Mo1 Mo2 C12 C13 27(3) . . . . ?
Ru1 Mo2 C12 C13 175.9(11) . . . . ?
Mo3 Mo2 C12 C13 103.3(14) . . . . ?
S4 Mo2 C12 C17 -78(2) . . . . ?
C11 Mo2 C12 C17 127(3) . . . . ?
S1 Mo2 C12 C17 24(2) . . . . ?
S3 Mo2 C12 C17 130(2) . . . . ?
C13 Mo2 C12 C17 -122(3) . . . . ?
C14 Mo2 C12 C17 -159(3) . . . . ?
C15 Mo2 C12 C17 163(3) . . . . ?
Mo1 Mo2 C12 C17 -95(3) . . . . ?
Ru1 Mo2 C12 C17 53(3) . . . . ?
Mo3 Mo2 C12 C17 -19(3) . . . . ?
C11 C12 C13 C14 0(2) . . . . ?
C17 C12 C13 C14 -172.2(19) . . . . ?
Mo2 C12 C13 C14 63.3(15) . . . . ?
C11 C12 C13 C18 172.6(18) . . . . ?
C17 C12 C13 C18 0(3) . . . . ?
Mo2 C12 C13 C18 -124(2) . . . . ?
C11 C12 C13 Mo2 -63.3(13) . . . . ?
C17 C12 C13 Mo2 124(2) . . . . ?
S4 Mo2 C13 C12 -140.2(14) . . . . ?
C11 Mo2 C13 C12 40.4(13) . . . . ?
S1 Mo2 C13 C12 -37.4(15) . . . . ?
S3 Mo2 C13 C12 112.1(17) . . . . ?
C14 Mo2 C13 C12 119.0(19) . . . . ?
C15 Mo2 C13 C12 82.0(15) . . . . ?
Mo1 Mo2 C13 C12 -171.6(11) . . . . ?
Ru1 Mo2 C13 C12 -12(3) . . . . ?
Mo3 Mo2 C13 C12 -95.3(13) . . . . ?
S4 Mo2 C13 C14 100.8(15) . . . . ?
C11 Mo2 C13 C14 -78.6(13) . . . . ?
S1 Mo2 C13 C14 -156.4(14) . . . . ?
S3 Mo2 C13 C14 -7(2) . . . . ?
C15 Mo2 C13 C14 -36.9(12) . . . . ?
C12 Mo2 C13 C14 -119.0(19) . . . . ?
Mo1 Mo2 C13 C14 69.4(15) . . . . ?
Ru1 Mo2 C13 C14 -131(2) . . . . ?
Mo3 Mo2 C13 C14 145.7(12) . . . . ?
S4 Mo2 C13 C18 -19(3) . . . . ?
C11 Mo2 C13 C18 162(3) . . . . ?
S1 Mo2 C13 C18 84(3) . . . . ?
S3 Mo2 C13 C18 -127(2) . . . . ?
C14 Mo2 C13 C18 -120(4) . . . . ?
C15 Mo2 C13 C18 -157(4) . . . . ?
C12 Mo2 C13 C18 121(4) . . . . ?
Mo1 Mo2 C13 C18 -50(3) . . . . ?
Ru1 Mo2 C13 C18 109(3) . . . . ?
Mo3 Mo2 C13 C18 26(3) . . . . ?
C12 C13 C14 C15 3(2) . . . . ?
C18 C13 C14 C15 -169.6(19) . . . . ?
Mo2 C13 C14 C15 68.4(15) . . . . ?
C12 C13 C14 C19 172(2) . . . . ?
C18 C13 C14 C19 0(3) . . . . ?
Mo2 C13 C14 C19 -122(2) . . . . ?
C12 C13 C14 Mo2 -65.5(15) . . . . ?
C18 C13 C14 Mo2 122.0(19) . . . . ?
S4 Mo2 C14 C15 167.5(15) . . . . ?
C11 Mo2 C14 C15 -35.9(13) . . . . ?
S1 Mo2 C14 C15 -71(2) . . . . ?
S3 Mo2 C14 C15 63.7(16) . . . . ?
C13 Mo2 C14 C15 -112(2) . . . . ?
C12 Mo2 C14 C15 -76.8(15) . . . . ?
Mo1 Mo2 C14 C15 116.4(14) . . . . ?
Ru1 Mo2 C14 C15 45(2) . . . . ?
Mo3 Mo2 C14 C15 -170.5(12) . . . . ?
S4 Mo2 C14 C13 -80.9(15) . . . . ?
C11 Mo2 C14 C13 75.6(14) . . . . ?
S1 Mo2 C14 C13 41(2) . . . . ?
S3 Mo2 C14 C13 175.2(14) . . . . ?
C15 Mo2 C14 C13 112(2) . . . . ?
C12 Mo2 C14 C13 34.7(13) . . . . ?
Mo1 Mo2 C14 C13 -132.1(13) . . . . ?
Ru1 Mo2 C14 C13 156.9(12) . . . . ?
Mo3 Mo2 C14 C13 -59.0(18) . . . . ?
S4 Mo2 C14 C19 42(3) . . . . ?
C11 Mo2 C14 C19 -161(3) . . . . ?
S1 Mo2 C14 C19 164(2) . . . . ?
S3 Mo2 C14 C19 -61(3) . . . . ?
C13 Mo2 C14 C19 123(4) . . . . ?
C15 Mo2 C14 C19 -125(4) . . . . ?
C12 Mo2 C14 C19 158(3) . . . . ?
Mo1 Mo2 C14 C19 -9(3) . . . . ?
Ru1 Mo2 C14 C19 -80(3) . . . . ?
Mo3 Mo2 C14 C19 64(3) . . . . ?
C13 C14 C15 C11 -5(2) . . . . ?
C19 C14 C15 C11 -174(2) . . . . ?
Mo2 C14 C15 C11 61.4(15) . . . . ?
C13 C14 C15 C20 172.2(19) . . . . ?
C19 C14 C15 C20 3(4) . . . . ?
Mo2 C14 C15 C20 -122(2) . . . . ?
C13 C14 C15 Mo2 -66.1(13) . . . . ?
C19 C14 C15 Mo2 124(2) . . . . ?
C12 C11 C15 C14 5(3) . . . . ?
C16 C11 C15 C14 173(2) . . . . ?
Mo2 C11 C15 C14 -62.6(16) . . . . ?
C12 C11 C15 C20 -171.9(19) . . . . ?
C16 C11 C15 C20 -4(3) . . . . ?
Mo2 C11 C15 C20 120.4(19) . . . . ?
C12 C11 C15 Mo2 67.7(15) . . . . ?
C16 C11 C15 Mo2 -125(2) . . . . ?
S4 Mo2 C15 C14 -15.6(19) . . . . ?
C11 Mo2 C15 C14 119(2) . . . . ?
S1 Mo2 C15 C14 138.5(15) . . . . ?
S3 Mo2 C15 C14 -118.1(16) . . . . ?
C13 Mo2 C15 C14 41.9(15) . . . . ?
C12 Mo2 C15 C14 83.0(15) . . . . ?
Mo1 Mo2 C15 C14 -81.1(15) . . . . ?
Ru1 Mo2 C15 C14 -155.6(13) . . . . ?
Mo3 Mo2 C15 C14 65(8) . . . . ?
S4 Mo2 C15 C11 -134.9(13) . . . . ?
S1 Mo2 C15 C11 19.2(16) . . . . ?
S3 Mo2 C15 C11 122.6(14) . . . . ?
C13 Mo2 C15 C11 -77.4(15) . . . . ?
C14 Mo2 C15 C11 -119(2) . . . . ?
C12 Mo2 C15 C11 -36.3(13) . . . . ?
Mo1 Mo2 C15 C11 159.6(11) . . . . ?
Ru1 Mo2 C15 C11 85.1(13) . . . . ?
Mo3 Mo2 C15 C11 -54(8) . . . . ?
S4 Mo2 C15 C20 108(2) . . . . ?
C11 Mo2 C15 C20 -117(3) . . . . ?
S1 Mo2 C15 C20 -98(3) . . . . ?
S3 Mo2 C15 C20 5(3) . . . . ?
C13 Mo2 C15 C20 165(3) . . . . ?
C14 Mo2 C15 C20 124(4) . . . . ?
C12 Mo2 C15 C20 -153(3) . . . . ?
Mo1 Mo2 C15 C20 42(3) . . . . ?
Ru1 Mo2 C15 C20 -32(3) . . . . ?
Mo3 Mo2 C15 C20 -171(6) . . . . ?
S1 Mo3 C21 C22 -57.4(13) . . . . ?
S2 Mo3 C21 C22 -160.4(12) . . . . ?
S4 Mo3 C21 C22 87.7(16) . . . . ?
C23 Mo3 C21 C22 37.2(12) . . . . ?
C24 Mo3 C21 C22 78.4(14) . . . . ?
C25 Mo3 C21 C22 116.8(19) . . . . ?
Mo2 Mo3 C21 C22 -46(2) . . . . ?
Ru1 Mo3 C21 C22 -112.6(12) . . . . ?
Mo1 Mo3 C21 C22 178.0(9) . . . . ?
S1 Mo3 C21 C26 72(2) . . . . ?
S2 Mo3 C21 C26 -31(2) . . . . ?
S4 Mo3 C21 C26 -142.8(17) . . . . ?
C23 Mo3 C21 C26 167(3) . . . . ?
C24 Mo3 C21 C26 -152(3) . . . . ?
C25 Mo3 C21 C26 -114(3) . . . . ?
C22 Mo3 C21 C26 130(3) . . . . ?
Mo2 Mo3 C21 C26 84(3) . . . . ?
Ru1 Mo3 C21 C26 17(2) . . . . ?
Mo1 Mo3 C21 C26 -52(3) . . . . ?
S1 Mo3 C21 C25 -174.1(12) . . . . ?
S2 Mo3 C21 C25 82.8(13) . . . . ?
S4 Mo3 C21 C25 -29(2) . . . . ?
C23 Mo3 C21 C25 -79.6(13) . . . . ?
C24 Mo3 C21 C25 -38.3(13) . . . . ?
C22 Mo3 C21 C25 -116.8(19) . . . . ?
Mo2 Mo3 C21 C25 -162.6(11) . . . . ?
Ru1 Mo3 C21 C25 130.6(12) . . . . ?
Mo1 Mo3 C21 C25 61.2(15) . . . . ?
C26 C21 C22 C27 -2(3) . . . . ?
C25 C21 C22 C27 -173.1(17) . . . . ?
Mo3 C21 C22 C27 123.3(19) . . . . ?
C26 C21 C22 C23 171.0(18) . . . . ?
C25 C21 C22 C23 0(2) . . . . ?
Mo3 C21 C22 C23 -63.4(14) . . . . ?
C26 C21 C22 Mo3 -126(2) . . . . ?
C25 C21 C22 Mo3 63.6(13) . . . . ?
S1 Mo3 C22 C21 125.7(12) . . . . ?
S2 Mo3 C22 C21 23.4(14) . . . . ?
S4 Mo3 C22 C21 -130.4(12) . . . . ?
C23 Mo3 C22 C21 -119(2) . . . . ?
C24 Mo3 C22 C21 -79.4(14) . . . . ?
C25 Mo3 C22 C21 -38.2(13) . . . . ?
Mo2 Mo3 C22 C21 159.2(10) . . . . ?
Ru1 Mo3 C22 C21 84.6(13) . . . . ?
Mo1 Mo3 C22 C21 -10(4) . . . . ?
S1 Mo3 C22 C27 5(2) . . . . ?
S2 Mo3 C22 C27 -97(2) . . . . ?
S4 Mo3 C22 C27 109(2) . . . . ?
C23 Mo3 C22 C27 120(3) . . . . ?
C24 Mo3 C22 C27 160(3) . . . . ?
C25 Mo3 C22 C27 -159(3) . . . . ?
C21 Mo3 C22 C27 -121(3) . . . . ?
Mo2 Mo3 C22 C27 38(2) . . . . ?
Ru1 Mo3 C22 C27 -36(3) . . . . ?
Mo1 Mo3 C22 C27 -130(3) . . . . ?
S1 Mo3 C22 C23 -115.4(14) . . . . ?
S2 Mo3 C22 C23 142.3(13) . . . . ?
S4 Mo3 C22 C23 -11.6(19) . . . . ?
C24 Mo3 C22 C23 39.5(13) . . . . ?
C25 Mo3 C22 C23 80.6(14) . . . . ?
C21 Mo3 C22 C23 119(2) . . . . ?
Mo2 Mo3 C22 C23 -82.0(14) . . . . ?
Ru1 Mo3 C22 C23 -156.6(12) . . . . ?
Mo1 Mo3 C22 C23 109(4) . . . . ?
C21 C22 C23 C24 -2(2) . . . . ?
C27 C22 C23 C24 171.1(18) . . . . ?
Mo3 C22 C23 C24 -66.9(12) . . . . ?
C21 C22 C23 C28 -177.4(19) . . . . ?
C27 C22 C23 C28 -4(3) . . . . ?
Mo3 C22 C23 C28 118(2) . . . . ?
C21 C22 C23 Mo3 64.7(15) . . . . ?
C27 C22 C23 Mo3 -122.0(19) . . . . ?
S1 Mo3 C23 C24 177.8(11) . . . . ?
S2 Mo3 C23 C24 44.2(17) . . . . ?
S4 Mo3 C23 C24 -77.7(12) . . . . ?
C25 Mo3 C23 C24 34.5(12) . . . . ?
C21 Mo3 C23 C24 76.6(13) . . . . ?
C22 Mo3 C23 C24 111(2) . . . . ?
Mo2 Mo3 C23 C24 -128.7(11) . . . . ?
Ru1 Mo3 C23 C24 157.0(9) . . . . ?
Mo1 Mo3 C23 C24 -55.6(17) . . . . ?
S1 Mo3 C23 C28 -60(2) . . . . ?
S2 Mo3 C23 C28 166.5(14) . . . . ?
S4 Mo3 C23 C28 45(2) . . . . ?
C24 Mo3 C23 C28 122(2) . . . . ?
C25 Mo3 C23 C28 157(2) . . . . ?
C21 Mo3 C23 C28 -161(2) . . . . ?
C22 Mo3 C23 C28 -127(3) . . . . ?
Mo2 Mo3 C23 C28 -6(2) . . . . ?
Ru1 Mo3 C23 C28 -81(2) . . . . ?
Mo1 Mo3 C23 C28 67(2) . . . . ?
S1 Mo3 C23 C22 67.1(15) . . . . ?
S2 Mo3 C23 C22 -66.5(18) . . . . ?
S4 Mo3 C23 C22 171.5(14) . . . . ?
C24 Mo3 C23 C22 -111(2) . . . . ?
C25 Mo3 C23 C22 -76.3(15) . . . . ?
C21 Mo3 C23 C22 -34.1(13) . . . . ?
Mo2 Mo3 C23 C22 120.6(13) . . . . ?
Ru1 Mo3 C23 C22 46(2) . . . . ?
Mo1 Mo3 C23 C22 -166.3(11) . . . . ?
C28 C23 C24 C25 179.0(17) . . . . ?
C22 C23 C24 C25 3(2) . . . . ?
Mo3 C23 C24 C25 -62.4(15) . . . . ?
C28 C23 C24 C29 -1(3) . . . . ?
C22 C23 C24 C29 -176.9(17) . . . . ?
Mo3 C23 C24 C29 117.2(19) . . . . ?
C28 C23 C24 Mo3 -118.6(19) . . . . ?
C22 C23 C24 Mo3 65.9(12) . . . . ?
S1 Mo3 C24 C25 117.7(14) . . . . ?
S2 Mo3 C24 C25 -33.2(15) . . . . ?
S4 Mo3 C24 C25 -134.9(14) . . . . ?
C23 Mo3 C24 C25 120.7(19) . . . . ?
C21 Mo3 C24 C25 40.0(13) . . . . ?
C22 Mo3 C24 C25 79.7(14) . . . . ?
Mo2 Mo3 C24 C25 -165.9(10) . . . . ?
Ru1 Mo3 C24 C25 -8(3) . . . . ?
Mo1 Mo3 C24 C25 -91.5(13) . . . . ?
S1 Mo3 C24 C23 -3.1(16) . . . . ?
S2 Mo3 C24 C23 -153.9(11) . . . . ?
S4 Mo3 C24 C23 104.4(12) . . . . ?
C25 Mo3 C24 C23 -120.7(19) . . . . ?
C21 Mo3 C24 C23 -80.7(14) . . . . ?
C22 Mo3 C24 C23 -41.0(13) . . . . ?
Mo2 Mo3 C24 C23 73.4(14) . . . . ?
Ru1 Mo3 C24 C23 -129(2) . . . . ?
Mo1 Mo3 C24 C23 147.7(11) . . . . ?
S1 Mo3 C24 C29 -122(2) . . . . ?
S2 Mo3 C24 C29 88(2) . . . . ?
S4 Mo3 C24 C29 -14(2) . . . . ?
C23 Mo3 C24 C29 -119(3) . . . . ?
C25 Mo3 C24 C29 121(3) . . . . ?
C21 Mo3 C24 C29 161(3) . . . . ?
C22 Mo3 C24 C29 -160(3) . . . . ?
Mo2 Mo3 C24 C29 -45(3) . . . . ?
Ru1 Mo3 C24 C29 112(2) . . . . ?
Mo1 Mo3 C24 C29 29(2) . . . . ?
C23 C24 C25 C21 -3(2) . . . . ?
C29 C24 C25 C21 177.0(18) . . . . ?
Mo3 C24 C25 C21 -65.3(13) . . . . ?
C23 C24 C25 C30 -175.2(18) . . . . ?
C29 C24 C25 C30 5(3) . . . . ?
Mo3 C24 C25 C30 123(2) . . . . ?
C23 C24 C25 Mo3 61.9(14) . . . . ?
C29 C24 C25 Mo3 -118(2) . . . . ?
C22 C21 C25 C24 2(2) . . . . ?
C26 C21 C25 C24 -170.2(16) . . . . ?
Mo3 C21 C25 C24 65.8(13) . . . . ?
C22 C21 C25 C30 174.1(18) . . . . ?
C26 C21 C25 C30 2(3) . . . . ?
Mo3 C21 C25 C30 -122.1(19) . . . . ?
C22 C21 C25 Mo3 -63.9(14) . . . . ?
C26 C21 C25 Mo3 124.0(17) . . . . ?
S1 Mo3 C25 C24 -103.6(15) . . . . ?
S2 Mo3 C25 C24 150.7(14) . . . . ?
S4 Mo3 C25 C24 50.3(15) . . . . ?
C23 Mo3 C25 C24 -34.8(13) . . . . ?
C21 Mo3 C25 C24 -112.6(19) . . . . ?
C22 Mo3 C25 C24 -77.4(14) . . . . ?
Mo2 Mo3 C25 C24 42(3) . . . . ?
Ru1 Mo3 C25 C24 177.4(11) . . . . ?
Mo1 Mo3 C25 C24 106.9(13) . . . . ?
S1 Mo3 C25 C21 9.0(19) . . . . ?
S2 Mo3 C25 C21 -96.7(13) . . . . ?
S4 Mo3 C25 C21 162.9(12) . . . . ?
C23 Mo3 C25 C21 77.8(14) . . . . ?
C24 Mo3 C25 C21 112.6(19) . . . . ?
C22 Mo3 C25 C21 35.2(12) . . . . ?
Mo2 Mo3 C25 C21 154.4(17) . . . . ?
Ru1 Mo3 C25 C21 -70.0(15) . . . . ?
Mo1 Mo3 C25 C21 -140.5(12) . . . . ?
S1 Mo3 C25 C30 130.3(17) . . . . ?
S2 Mo3 C25 C30 24.6(19) . . . . ?
S4 Mo3 C25 C30 -76(2) . . . . ?
C23 Mo3 C25 C30 -161(2) . . . . ?
C24 Mo3 C25 C30 -126(3) . . . . ?
C21 Mo3 C25 C30 121(3) . . . . ?
C22 Mo3 C25 C30 157(2) . . . . ?
Mo2 Mo3 C25 C30 -84(3) . . . . ?
Ru1 Mo3 C25 C30 51(2) . . . . ?
Mo1 Mo3 C25 C30 -19(2) . . . . ?
C43 P1 C31 C32 -105.0(16) . . . . ?
C37 P1 C31 C32 149.0(15) . . . . ?
Ru1 P1 C31 C32 18.0(16) . . . . ?
C43 P1 C31 C36 71.2(19) . . . . ?
C37 P1 C31 C36 -34.7(19) . . . . ?
Ru1 P1 C31 C36 -165.8(15) . . . . ?
C36 C31 C32 C33 -2(3) . . . . ?
P1 C31 C32 C33 175.0(15) . . . . ?
C31 C32 C33 C34 4(3) . . . . ?
C32 C33 C34 C35 -3(3) . . . . ?
C33 C34 C35 C36 0(3) . . . . ?
C32 C31 C36 C35 -1(3) . . . . ?
P1 C31 C36 C35 -177.6(17) . . . . ?
C34 C35 C36 C31 2(4) . . . . ?
C43 P1 C37 C42 28(2) . . . . ?
C31 P1 C37 C42 135.5(17) . . . . ?
Ru1 P1 C37 C42 -96.6(17) . . . . ?
C43 P1 C37 C38 -154.5(18) . . . . ?
C31 P1 C37 C38 -46.7(18) . . . . ?
Ru1 P1 C37 C38 81.1(18) . . . . ?
C42 C37 C38 C39 1(3) . . . . ?
P1 C37 C38 C39 -177.3(17) . . . . ?
C37 C38 C39 C40 -3(3) . . . . ?
C38 C39 C40 C41 5(4) . . . . ?
C39 C40 C41 C42 -6(4) . . . . ?
C38 C37 C42 C41 -2(3) . . . . ?
P1 C37 C42 C41 176.1(19) . . . . ?
C40 C41 C42 C37 5(4) . . . . ?
C37 P1 C43 C48 -82.3(19) . . . . ?
C31 P1 C43 C48 172.5(18) . . . . ?
Ru1 P1 C43 C48 47(2) . . . . ?
C37 P1 C43 C44 99.3(19) . . . . ?
C31 P1 C43 C44 -6(2) . . . . ?
Ru1 P1 C43 C44 -131.0(16) . . . . ?
C48 C43 C44 C45 2(3) . . . . ?
P1 C43 C44 C45 -179.9(17) . . . . ?
C43 C44 C45 C46 -4(4) . . . . ?
C44 C45 C46 C47 1(4) . . . . ?
C45 C46 C47 C48 5(4) . . . . ?
C44 C43 C48 C47 5(3) . . . . ?
P1 C43 C48 C47 -173.8(17) . . . . ?
C46 C47 C48 C43 -8(4) . . . . ?
